data_7201889
loop_
_publ_author_name
'Zhang, Li-Zhi'
'Gu, Wen'
'Liu, Xin'
'Dong, Zhili'
'Li, Bing'

_publ_section_title
;
 Solid-state photopolymerization of a photochromic hybrid based on
 Keggin tungstophosphates
;
_journal_issue 6
_journal_name_full CrystEngComm
_journal_page_first 652
_journal_paper_doi 10.1039/b718523e
_journal_volume 10
_journal_year 2008
_chemical_formula_sum 'C60 H108 Gd2 N12 O92 P2 W24'
_chemical_formula_weight 7258.42
_chemical_name_systematic
;
?
;
_space_group_IT_number 2
_symmetry_cell_setting triclinic
_symmetry_space_group_name_Hall '-P 1'
_symmetry_space_group_name_H-M 'P -1'
_atom_sites_solution_hydrogens geom
_atom_sites_solution_primary direct
_atom_sites_solution_secondary difmap
_audit_creation_method SHELXL-97
_cell_angle_alpha 80.328(3)
_cell_angle_beta 85.395(3)
_cell_angle_gamma 67.725(3)
_cell_formula_units_Z 1
_cell_length_a 12.119(2)
_cell_length_b 13.598(3)
_cell_length_c 22.210(4)
_cell_measurement_reflns_used 3501
_cell_measurement_temperature 294(2)
_cell_measurement_theta_max 26.24
_cell_measurement_theta_min 2.27
_cell_volume 3338.2(11)
_computing_cell_refinement 'Bruker SMART'
_computing_data_collection 'Bruker SMART'
_computing_data_reduction 'Bruker SAINT'
_computing_molecular_graphics 'Bruker SHELXTL'
_computing_publication_material 'Bruker SHELXTL'
_computing_structure_refinement 'SHELXL-97 (Sheldrick, 1997)'
_computing_structure_solution 'SHELXS-97 (Sheldrick, 1990)'
_diffrn_ambient_temperature 294(2)
_diffrn_measured_fraction_theta_full 0.992
_diffrn_measured_fraction_theta_max 0.992
_diffrn_measurement_device_type 'CCD area detector'
_diffrn_measurement_method 'phi and omega scans'
_diffrn_radiation_monochromator graphite
_diffrn_radiation_source 'fine-focus sealed tube'
_diffrn_radiation_type MoK\a
_diffrn_radiation_wavelength 0.71073
_diffrn_reflns_av_R_equivalents 0.0468
_diffrn_reflns_av_sigmaI/netI 0.1113
_diffrn_reflns_limit_h_max 14
_diffrn_reflns_limit_h_min -14
_diffrn_reflns_limit_k_max 11
_diffrn_reflns_limit_k_min -16
_diffrn_reflns_limit_l_max 26
_diffrn_reflns_limit_l_min -26
_diffrn_reflns_number 17009
_diffrn_reflns_theta_full 25.02
_diffrn_reflns_theta_max 25.02
_diffrn_reflns_theta_min 0.93
_exptl_absorpt_coefficient_mu 21.682
_exptl_absorpt_correction_T_max 1.000000
_exptl_absorpt_correction_T_min 0.336340
_exptl_absorpt_correction_type multi-scan
_exptl_absorpt_process_details SADABS
_exptl_crystal_colour COLORLESS
_exptl_crystal_density_diffrn 3.610
_exptl_crystal_density_meas ?
_exptl_crystal_density_method 'not measured'
_exptl_crystal_description BLOCK
_exptl_crystal_F_000 3222
_exptl_crystal_size_max 0.20
_exptl_crystal_size_mid 0.18
_exptl_crystal_size_min 0.12
_refine_diff_density_max 2.048
_refine_diff_density_min -1.742
_refine_diff_density_rms 0.356
_refine_ls_extinction_method none
_refine_ls_goodness_of_fit_ref 1.054
_refine_ls_hydrogen_treatment constr
_refine_ls_matrix_type full
_refine_ls_number_parameters 958
_refine_ls_number_reflns 11694
_refine_ls_number_restraints 204
_refine_ls_restrained_S_all 1.046
_refine_ls_R_factor_all 0.1149
_refine_ls_R_factor_gt 0.0536
_refine_ls_shift/su_max 0.004
_refine_ls_shift/su_mean 0.000
_refine_ls_structure_factor_coef Fsqd
_refine_ls_weighting_details 'calc w=1/[\s^2^(Fo^2^)+(0.0241P)^2^+25.0263P] where P=(Fo^2^+2Fc^2^)/3'
_refine_ls_weighting_scheme calc
_refine_ls_wR_factor_gt 0.0920
_refine_ls_wR_factor_ref 0.1135
_reflns_number_gt 6983
_reflns_number_total 11694
_reflns_threshold_expression >2sigma(I)
_cod_data_source_file b718523e.txt
_cod_data_source_block 1
_cod_depositor_comments
;
The following automatic conversions were performed:
'_symmetry_cell_setting' value 'Triclinic' changed to 'triclinic'
according to '/home/saulius/struct/CIF-dictionaries/cif_core.dic'
dictionary named 'cif_core.dic' version 2.4.1 from
2010-06-29.

'_exptl_absorpt_correction_type' value 'MULTI-SCAN' changed
to 'multi-scan' according to
'/home/saulius/struct/CIF-dictionaries/cif_core.dic' dictionary named
'cif_core.dic' version 2.4.1 from
2010-06-29.

'_refine_ls_hydrogen_treatment' value 'CONSTR' changed to
'constr' according to '/home/saulius/struct/CIF-dictionaries/cif_core.dic'
dictionary named 'cif_core.dic' version 2.4.1 from 2010-06-29.

Automatic conversion script
Id: cif_fix_enum 1527 2010-12-29 10:47:43Z saulius 

The following automatic conversions were performed:

'_exptl_crystal_density_meas' value 'none' was changed to '?' - the
value is perceived as not measured.

Automatic conversion script
Id: cif_fix_values 3008 2015-01-20 13:52:24Z robertas 
;
_cod_original_cell_volume 3338.3(11)
_cod_original_sg_symbol_H-M P-1
_cod_database_code 7201889

loop_
_symmetry_equiv_pos_as_xyz
'x, y, z'
'-x, -y, -z'

loop_
_atom_site_label
_atom_site_type_symbol
_atom_site_fract_x
_atom_site_fract_y
_atom_site_fract_z
_atom_site_U_iso_or_equiv
_atom_site_adp_type
_atom_site_occupancy
_atom_site_symmetry_multiplicity
_atom_site_calc_flag
_atom_site_refinement_flags
_atom_site_disorder_assembly
_atom_site_disorder_group
Gd1 Gd 0.29404(9) 0.79239(8) 0.24462(5) 0.0282(3) Uani 1 1 d . A .
W1 W 0.75726(8) 1.07009(7) 0.47917(5) 0.0361(2) Uani 1 1 d . . .
W2 W 0.76573(8) 0.83461(7) 0.58100(4) 0.0332(2) Uani 1 1 d . . .
W3 W 0.50947(9) 0.76307(7) 0.59946(4) 0.0349(2) Uani 1 1 d . . .
W4 W 0.67658(8) 0.74248(7) 0.45980(4) 0.0308(2) Uani 1 1 d . . .
W5 W 0.66251(8) 0.97996(8) 0.35872(4) 0.0339(2) Uani 1 1 d . . .
W6 W 0.40859(8) 0.90576(7) 0.38112(4) 0.0311(2) Uani 1 1 d . . .
W7 W 0.01470(9) 0.72281(7) 0.05886(4) 0.0388(3) Uani 1 1 d . . .
W8 W 0.25084(8) 0.46778(8) 0.08528(4) 0.0406(3) Uani 1 1 d . . .
W9 W -0.19313(8) 0.60411(8) 0.12239(4) 0.0379(3) Uani 1 1 d . . .
W10 W 0.04291(9) 0.34937(8) 0.14915(4) 0.0392(3) Uani 1 1 d . . .
W11 W 0.23664(8) 0.24465(7) 0.02638(4) 0.0341(2) Uani 1 1 d . . .
W12 W -0.20762(8) 0.38131(8) 0.06365(5) 0.0410(3) Uani 1 1 d . . .
P1 P 0.5000 1.0000 0.5000 0.0200(17) Uani 1 2 d S . .
P2 P 0.0000 0.5000 0.0000 0.0204(17) Uani 1 2 d S . .
O1 O 0.8782(13) 1.1011(12) 0.4695(8) 0.058(5) Uani 1 1 d . . .
O2 O 0.6372(14) 1.1986(14) 0.4385(8) 0.072(6) Uani 1 1 d . . .
O3 O 0.8157(17) 0.9340(12) 0.5243(8) 0.077(7) Uani 1 1 d . . .
O4 O 0.6947(17) 0.9492(13) 0.6279(8) 0.077(6) Uani 1 1 d . . .
O5 O 0.8919(13) 0.7585(14) 0.6193(7) 0.063(6) Uani 1 1 d . . .
O6 O 0.6557(15) 0.7747(15) 0.6190(6) 0.065(5) Uani 1 1 d . . .
O7 O 0.7759(15) 0.7615(15) 0.5144(7) 0.064(5) Uani 1 1 d . . .
O8 O 0.7621(15) 1.0072(13) 0.4097(7) 0.064(5) Uani 1 1 d . . .
O9 O 0.7398(14) 0.9672(15) 0.2937(7) 0.066(6) Uani 1 1 d . . .
O10 O 0.7196(13) 0.8363(13) 0.3998(9) 0.067(6) Uani 1 1 d . . .
O11 O 0.5878(16) 0.7050(16) 0.5281(7) 0.070(6) Uani 1 1 d . . .
O12 O 0.5150(16) 0.6527(14) 0.6463(8) 0.067(5) Uani 1 1 d . . .
O13 O 0.4297(15) 0.8708(14) 0.6497(9) 0.075(6) Uani 1 1 d . . .
O14 O 0.7571(13) 0.6242(12) 0.4399(8) 0.053(5) Uani 1 1 d . . .
O15 O 0.5257(14) 0.9553(13) 0.3400(8) 0.065(5) Uani 1 1 d . . .
O16 O 0.5330(13) 0.7816(13) 0.4149(8) 0.062(5) Uani 1 1 d . . .
O17 O 0.3112(17) 0.8776(13) 0.4463(9) 0.082(7) Uani 1 1 d . . .
O18 O 0.3671(14) 0.8609(11) 0.3255(7) 0.050(4) Uani 1 1 d . . .
O19 O 0.607(2) 0.9997(19) 0.5311(11) 0.022(6) Uani 0.50 1 d PU . .
O20 O 0.570(2) 1.0522(18) 0.4539(11) 0.023(6) Uani 0.50 1 d P . .
O21 O 0.423(2) 1.120(2) 0.4765(11) 0.023(6) Uani 0.50 1 d PU . .
O22 O 0.5433(19) 0.9375(18) 0.4486(10) 0.014(5) Uani 0.50 1 d PU . .
O23 O 0.1239(16) 0.9374(15) 0.2373(10) 0.089(7) Uani 1 1 d . . .
O24 O 0.310(2) 0.7758(17) 0.1438(7) 0.087(7) Uani 1 1 d . . .
O25 O 0.4642(14) 0.6548(13) 0.2647(10) 0.079(7) Uani 1 1 d . . .
O26 O 0.2236(18) 0.7425(16) 0.3419(8) 0.075(6) Uani 1 1 d . . .
O27 O 0.3914(18) 0.9029(15) 0.1993(9) 0.075(6) Uani 1 1 d . . .
O28 O 0.189(2) 0.6852(17) 0.2334(9) 0.091(7) Uani 1 1 d D . .
O29 O 0.0198(17) 0.8260(13) 0.0864(7) 0.067(5) Uani 1 1 d . . .
O30 O -0.0856(15) 0.6798(15) 0.1162(7) 0.071(6) Uani 1 1 d . . .
O31 O 0.1461(17) 0.6061(15) 0.0983(9) 0.090(8) Uani 1 1 d . . .
O32 O 0.1588(17) 0.4135(15) 0.1431(8) 0.072(6) Uani 1 1 d . . .
O33 O 0.3699(14) 0.4471(14) 0.1254(7) 0.063(5) Uani 1 1 d . . .
O34 O 0.2975(17) 0.3349(14) 0.0544(7) 0.069(6) Uani 1 1 d . . .
O35 O -0.0726(15) 0.4825(15) 0.1649(10) 0.088(7) Uani 1 1 d . . .
O36 O 0.0645(15) 0.2793(13) 0.2186(7) 0.057(5) Uani 1 1 d . . .
O37 O -0.2682(15) 0.7019(14) 0.0544(7) 0.061(5) Uani 1 1 d . . .
O38 O -0.2836(14) 0.6504(15) 0.1810(6) 0.059(5) Uani 1 1 d . . .
O39 O -0.2544(15) 0.5018(13) 0.1008(9) 0.079(7) Uani 1 1 d . . .
O40 O -0.2831(16) 0.4689(14) -0.0084(7) 0.071(6) Uani 1 1 d . . .
O41 O -0.3047(12) 0.3266(12) 0.0942(7) 0.046(4) Uani 1 1 d . . .
O42 O -0.0835(15) 0.3209(13) 0.1203(9) 0.078(6) Uani 1 1 d . . .
O43 O -0.1114(15) 0.2824(14) 0.0125(7) 0.072(6) Uani 1 1 d . . .
O44 O 0.1515(17) 0.2452(15) 0.1023(7) 0.068(6) Uani 1 1 d . . .
O45 O 0.1205(15) 0.2107(15) -0.0079(7) 0.063(5) Uani 1 1 d . . .
O46 O 0.3512(14) 0.1240(14) 0.0398(10) 0.085(7) Uani 1 1 d . . .
O47 O -0.0717(19) 0.5998(18) 0.0227(10) 0.013(5) Uani 0.50 1 d PU . .
O48 O 0.081(2) 0.558(2) 0.0188(12) 0.033(7) Uani 0.50 1 d PU . .
O49 O 0.095(2) 0.423(2) 0.0435(11) 0.027(7) Uani 0.50 1 d PU . .
O50 O -0.060(2) 0.470(2) 0.0625(12) 0.028(7) Uani 0.50 1 d PU . .
N1 N -0.054(3) 1.062(2) 0.2219(15) 0.103(9) Uani 1 1 d U . .
N2 N 0.3732(17) 0.7674(16) 0.0479(9) 0.044(5) Uani 1 1 d U . .
N3 N 0.5994(16) 0.4877(14) 0.2597(8) 0.037(5) Uani 1 1 d . . .
N4 N 0.150(2) 0.7046(19) 0.4362(12) 0.075(7) Uani 1 1 d . . .
C1 C 0.038(3) 1.012(3) 0.2497(14) 0.061(8) Uani 1 1 d U . .
C2 C 0.021(3) 1.058(3) 0.308(2) 0.14(2) Uani 1 1 d . . .
H2A H 0.0180 1.0033 0.3419 0.166 Uiso 1 1 calc R . .
H2B H 0.0897 1.0752 0.3139 0.166 Uiso 1 1 calc R . .
C3 C -0.078(4) 1.147(3) 0.3107(15) 0.114(15) Uani 1 1 d . . .
H3A H -0.0592 1.2099 0.3105 0.137 Uiso 1 1 calc R . .
H3B H -0.1274 1.1383 0.3464 0.137 Uiso 1 1 calc R . .
C4 C -0.143(2) 1.152(2) 0.2463(14) 0.075(10) Uani 1 1 d . . .
H4A H -0.2181 1.1412 0.2544 0.090 Uiso 1 1 calc R . .
H4B H -0.1566 1.2191 0.2194 0.090 Uiso 1 1 calc R . .
C5 C -0.073(4) 1.049(3) 0.1626(13) 0.139(19) Uani 1 1 d . . .
H5A H -0.0093 0.9874 0.1509 0.208 Uiso 1 1 calc R . .
H5B H -0.0762 1.1119 0.1344 0.208 Uiso 1 1 calc R . .
H5C H -0.1473 1.0392 0.1621 0.208 Uiso 1 1 calc R . .
C6 C 0.306(2) 0.816(2) 0.0901(13) 0.055(7) Uani 1 1 d U . .
C7 C 0.231(3) 0.929(3) 0.0653(14) 0.087(10) Uani 1 1 d U . .
H7A H 0.1484 0.9460 0.0777 0.105 Uiso 1 1 calc R . .
H7B H 0.2598 0.9792 0.0786 0.105 Uiso 1 1 calc R . .
C8 C 0.247(3) 0.930(3) -0.0007(16) 0.111(13) Uani 1 1 d U . .
H8A H 0.2547 0.9965 -0.0204 0.133 Uiso 1 1 calc R . .
H8B H 0.1789 0.9236 -0.0177 0.133 Uiso 1 1 calc R . .
C9 C 0.357(2) 0.837(2) -0.0090(12) 0.064(8) Uani 1 1 d U . .
H9A H 0.3484 0.8008 -0.0416 0.077 Uiso 1 1 calc R . .
H9B H 0.4245 0.8587 -0.0188 0.077 Uiso 1 1 calc R . .
C10 C 0.462(2) 0.670(2) 0.0536(12) 0.059(7) Uani 1 1 d U . .
H10A H 0.4609 0.6333 0.0943 0.088 Uiso 1 1 calc R . .
H10B H 0.5370 0.6787 0.0454 0.088 Uiso 1 1 calc R . .
H10C H 0.4512 0.6291 0.0249 0.088 Uiso 1 1 calc R . .
C11 C 0.555(2) 0.580(2) 0.2766(12) 0.057(8) Uani 1 1 d . . .
C12 C 0.646(2) 0.576(2) 0.3228(12) 0.059(7) Uani 1 1 d U . .
H12A H 0.6895 0.6215 0.3064 0.071 Uiso 1 1 calc R . .
H12B H 0.6070 0.5972 0.3609 0.071 Uiso 1 1 calc R . .
C13 C 0.730(3) 0.457(3) 0.3322(17) 0.122(15) Uani 1 1 d . . .
H13A H 0.8120 0.4514 0.3318 0.147 Uiso 1 1 calc R . .
H13B H 0.7122 0.4212 0.3711 0.147 Uiso 1 1 calc R . .
C14 C 0.709(2) 0.409(2) 0.2815(13) 0.061(8) Uani 1 1 d U . .
H14A H 0.7722 0.3998 0.2505 0.073 Uiso 1 1 calc R . .
H14B H 0.7026 0.3397 0.2960 0.073 Uiso 1 1 calc R . .
C15 C 0.536(3) 0.456(2) 0.2170(10) 0.076(10) Uani 1 1 d . . .
H15A H 0.4627 0.5151 0.2054 0.114 Uiso 1 1 calc R . .
H15B H 0.5185 0.3952 0.2365 0.114 Uiso 1 1 calc R . .
H15C H 0.5849 0.4384 0.1813 0.114 Uiso 1 1 calc R . .
C16 C 0.235(3) 0.697(2) 0.3919(14) 0.055(8) Uani 1 1 d . . .
C17 C 0.355(3) 0.609(2) 0.4228(14) 0.074(9) Uani 1 1 d . . .
H17A H 0.3781 0.5423 0.4066 0.088 Uiso 1 1 calc R . .
H17B H 0.4201 0.6355 0.4153 0.088 Uiso 1 1 calc R . .
C18 C 0.327(3) 0.595(3) 0.4883(18) 0.105(12) Uani 1 1 d . . .
H18A H 0.3623 0.6312 0.5098 0.127 Uiso 1 1 calc R . .
H18B H 0.3576 0.5188 0.5048 0.127 Uiso 1 1 calc R . .
C19 C 0.189(3) 0.642(2) 0.4965(11) 0.070(9) Uani 1 1 d . . .
H19A H 0.1570 0.5855 0.5063 0.084 Uiso 1 1 calc R . .
H19B H 0.1649 0.6874 0.5282 0.084 Uiso 1 1 calc R . .
C20 C 0.0334(19) 0.777(2) 0.4252(13) 0.071(9) Uani 1 1 d . . .
H20A H 0.0265 0.8092 0.3831 0.107 Uiso 1 1 calc R . .
H20B H 0.0135 0.8318 0.4507 0.107 Uiso 1 1 calc R . .
H20C H -0.0202 0.7392 0.4342 0.107 Uiso 1 1 calc R . .
C21 C 0.4104(17) 0.9790(18) 0.1959(12) 0.054(8) Uani 1 1 d D . .
C22 C 0.319(3) 1.084(2) 0.2146(16) 0.103(12) Uani 1 1 d DU . .
H22A H 0.2555 1.1180 0.1851 0.124 Uiso 1 1 calc R . .
H22B H 0.2837 1.0709 0.2545 0.124 Uiso 1 1 calc R . .
C23 C 0.392(2) 1.155(2) 0.2160(13) 0.087(11) Uani 1 1 d D . .
H23A H 0.4104 1.1534 0.2578 0.104 Uiso 1 1 calc R . .
H23B H 0.3456 1.2284 0.1990 0.104 Uiso 1 1 calc R . .
C24 C 0.508(2) 1.1116(18) 0.1783(16) 0.103(13) Uani 1 1 d D . .
H24A H 0.5017 1.1524 0.1376 0.124 Uiso 1 1 calc R . .
H24B H 0.5758 1.1115 0.1986 0.124 Uiso 1 1 calc R . .
C25 C 0.615(2) 0.929(2) 0.1487(17) 0.125(15) Uani 1 1 d D . .
H25A H 0.6043 0.8617 0.1515 0.187 Uiso 1 1 calc R . .
H25B H 0.6863 0.9174 0.1694 0.187 Uiso 1 1 calc R . .
H25C H 0.6216 0.9571 0.1066 0.187 Uiso 1 1 calc R . .
N5 N 0.5138(19) 1.0041(16) 0.1769(9) 0.089(9) Uani 1 1 d D . .
C26 C 0.102(2) 0.660(3) 0.251(2) 0.031(11) Uani 0.50 1 d PDU A 1
C27 C -0.025(3) 0.746(4) 0.250(3) 0.057(16) Uani 0.50 1 d PDU A 1
H27A H -0.0299 0.8034 0.2714 0.069 Uiso 0.50 1 calc PR A 1
H27B H -0.0515 0.7754 0.2081 0.069 Uiso 0.50 1 calc PR A 1
C28 C -0.098(5) 0.680(4) 0.283(3) 0.10(2) Uani 0.50 1 d PDU A 1
H28A H -0.1672 0.6950 0.2587 0.124 Uiso 0.50 1 calc PR A 1
H28B H -0.1254 0.7039 0.3219 0.124 Uiso 0.50 1 calc PR A 1
C29 C -0.025(4) 0.559(4) 0.293(8) 0.25(8) Uani 0.50 1 d PDU A 1
H29A H -0.0376 0.5247 0.3332 0.303 Uiso 0.50 1 calc PR A 1
H29B H -0.0414 0.5227 0.2622 0.303 Uiso 0.50 1 calc PR A 1
C30 C 0.197(4) 0.463(3) 0.289(3) 0.08(2) Uani 0.50 1 d PDU A 1
H30A H 0.1769 0.4068 0.3138 0.117 Uiso 0.50 1 calc PR A 1
H30B H 0.2604 0.4723 0.3076 0.117 Uiso 0.50 1 calc PR A 1
H30C H 0.2212 0.4447 0.2490 0.117 Uiso 0.50 1 calc PR A 1
N6 N 0.093(4) 0.562(3) 0.285(2) 0.11(2) Uani 0.50 1 d PDU A 1
C26' C 0.145(3) 0.622(2) 0.261(2) 0.032(12) Uani 0.50 1 d PDU A 2
C27' C 0.221(3) 0.501(2) 0.2760(19) 0.031(11) Uani 0.50 1 d PDU A 2
H27C H 0.2919 0.4873 0.2990 0.037 Uiso 0.50 1 calc PR A 2
H27D H 0.2419 0.4640 0.2407 0.037 Uiso 0.50 1 calc PR A 2
C28' C 0.119(3) 0.482(5) 0.316(3) 0.10(2) Uani 0.50 1 d PDU A 2
H28C H 0.1223 0.4106 0.3129 0.123 Uiso 0.50 1 calc PR A 2
H28D H 0.1323 0.4838 0.3578 0.123 Uiso 0.50 1 calc PR A 2
C29' C -0.007(3) 0.563(3) 0.299(3) 0.034(13) Uani 0.50 1 d PDU A 2
H29C H -0.0432 0.5386 0.2697 0.040 Uiso 0.50 1 calc PR A 2
H29D H -0.0588 0.5767 0.3345 0.040 Uiso 0.50 1 calc PR A 2
C30' C -0.061(4) 0.760(3) 0.266(5) 0.16(5) Uani 0.50 1 d PDU A 2
H30D H -0.1408 0.7632 0.2759 0.244 Uiso 0.50 1 calc PR A 2
H30E H -0.0580 0.7928 0.2241 0.244 Uiso 0.50 1 calc PR A 2
H30F H -0.0388 0.7980 0.2923 0.244 Uiso 0.50 1 calc PR A 2
N6' N 0.018(3) 0.652(4) 0.273(2) 0.071(14) Uani 0.50 1 d PDU A 2

loop_
_atom_site_aniso_label
_atom_site_aniso_U_11
_atom_site_aniso_U_22
_atom_site_aniso_U_33
_atom_site_aniso_U_23
_atom_site_aniso_U_13
_atom_site_aniso_U_12
Gd1 0.0318(6) 0.0259(6) 0.0246(6) -0.0057(5) -0.0034(5) -0.0069(5)
W1 0.0308(5) 0.0357(6) 0.0475(6) -0.0110(5) 0.0042(5) -0.0176(5)
W2 0.0310(5) 0.0307(5) 0.0315(5) -0.0030(4) -0.0082(4) -0.0034(5)
W3 0.0502(6) 0.0251(5) 0.0300(5) 0.0054(4) -0.0054(5) -0.0178(5)
W4 0.0343(5) 0.0219(5) 0.0348(6) -0.0103(4) -0.0014(4) -0.0063(4)
W5 0.0373(5) 0.0389(6) 0.0228(5) -0.0065(4) 0.0063(4) -0.0118(5)
W6 0.0436(6) 0.0289(5) 0.0246(5) -0.0079(4) -0.0063(4) -0.0151(5)
W7 0.0561(7) 0.0298(6) 0.0386(6) -0.0128(5) 0.0062(5) -0.0234(5)
W8 0.0357(5) 0.0574(7) 0.0330(6) 0.0055(5) -0.0133(4) -0.0246(5)
W9 0.0377(6) 0.0376(6) 0.0389(6) -0.0158(5) 0.0099(5) -0.0125(5)
W10 0.0491(6) 0.0391(6) 0.0300(6) 0.0117(5) -0.0127(5) -0.0219(5)
W11 0.0329(5) 0.0240(5) 0.0379(6) 0.0021(4) 0.0008(4) -0.0054(4)
W12 0.0331(5) 0.0352(6) 0.0562(7) 0.0049(5) 0.0030(5) -0.0199(5)
P1 0.023(4) 0.011(4) 0.020(4) 0.001(3) 0.003(3) -0.003(3)
P2 0.023(4) 0.027(4) 0.014(4) -0.004(3) -0.003(3) -0.012(4)
O1 0.044(10) 0.050(11) 0.098(14) -0.031(10) 0.016(10) -0.033(9)
O2 0.053(11) 0.055(12) 0.094(15) -0.032(11) -0.039(10) 0.012(10)
O3 0.115(16) 0.023(10) 0.062(12) 0.014(9) 0.037(11) -0.007(10)
O4 0.108(16) 0.031(10) 0.067(13) 0.002(9) 0.036(12) -0.007(11)
O5 0.030(9) 0.074(13) 0.064(12) -0.025(10) -0.018(8) 0.015(9)
O6 0.087(13) 0.120(16) 0.018(9) -0.031(10) 0.015(9) -0.067(13)
O7 0.071(12) 0.114(16) 0.035(10) -0.025(10) 0.012(9) -0.062(12)
O8 0.072(12) 0.044(11) 0.066(12) -0.021(9) -0.035(10) 0.003(10)
O9 0.061(11) 0.096(15) 0.028(10) -0.010(10) 0.034(9) -0.020(11)
O10 0.037(10) 0.054(12) 0.107(15) 0.030(11) -0.032(10) -0.024(9)
O11 0.100(14) 0.130(17) 0.031(10) -0.041(11) 0.014(10) -0.089(14)
O12 0.082(13) 0.059(12) 0.059(12) 0.017(10) -0.006(10) -0.035(11)
O13 0.056(11) 0.048(12) 0.121(17) -0.022(11) -0.047(11) -0.005(10)
O14 0.046(10) 0.026(9) 0.076(12) -0.013(8) -0.011(9) 0.001(8)
O15 0.057(11) 0.051(11) 0.078(13) 0.039(10) -0.045(10) -0.021(10)
O16 0.043(10) 0.056(12) 0.083(13) 0.034(10) -0.032(9) -0.028(9)
O17 0.104(15) 0.034(11) 0.103(16) -0.037(11) 0.069(13) -0.022(11)
O18 0.062(11) 0.029(9) 0.060(11) 0.002(8) -0.006(9) -0.021(9)
O19 0.023(9) 0.024(10) 0.019(10) -0.001(8) 0.006(8) -0.011(8)
O20 0.032(16) 0.007(13) 0.029(16) 0.002(11) 0.009(13) -0.008(12)
O21 0.016(9) 0.032(10) 0.026(10) -0.014(8) -0.008(8) -0.010(8)
O22 0.014(9) 0.016(9) 0.008(9) 0.002(7) -0.004(7) -0.002(7)
O23 0.043(11) 0.048(13) 0.14(2) 0.008(13) 0.002(12) 0.013(11)
O24 0.17(2) 0.135(18) 0.011(9) -0.005(10) -0.001(11) -0.121(17)
O25 0.028(10) 0.028(10) 0.139(19) 0.009(11) 0.010(11) 0.025(9)
O26 0.117(17) 0.093(16) 0.036(11) -0.004(11) 0.005(12) -0.066(14)
O27 0.107(17) 0.063(13) 0.075(15) -0.003(11) 0.005(12) -0.057(13)
O28 0.144(19) 0.121(18) 0.062(14) -0.016(12) -0.015(13) -0.105(17)
O29 0.112(15) 0.046(11) 0.057(12) 0.003(9) -0.033(11) -0.042(11)
O30 0.075(13) 0.111(16) 0.042(11) 0.023(10) 0.003(9) -0.069(13)
O31 0.086(15) 0.062(13) 0.071(14) 0.025(11) 0.031(11) 0.009(12)
O32 0.097(14) 0.101(16) 0.049(12) -0.034(11) 0.017(11) -0.063(13)
O33 0.061(11) 0.083(14) 0.056(12) -0.024(10) -0.020(9) -0.031(11)
O34 0.109(15) 0.093(14) 0.045(11) -0.046(10) 0.042(11) -0.075(13)
O35 0.058(12) 0.057(13) 0.134(19) -0.017(13) -0.050(12) 0.008(11)
O36 0.091(13) 0.051(11) 0.029(10) 0.005(8) 0.001(9) -0.033(11)
O37 0.072(12) 0.086(14) 0.035(10) 0.003(9) 0.016(9) -0.048(11)
O38 0.065(11) 0.105(15) 0.016(8) -0.021(9) 0.023(8) -0.042(11)
O39 0.059(12) 0.032(10) 0.145(19) -0.012(11) -0.059(12) -0.004(10)
O40 0.080(13) 0.062(13) 0.043(11) 0.008(9) 0.026(10) -0.006(11)
O41 0.035(9) 0.048(10) 0.061(11) 0.004(8) 0.012(8) -0.030(8)
O42 0.070(12) 0.030(10) 0.137(18) -0.015(11) -0.056(12) -0.010(10)
O43 0.070(12) 0.066(13) 0.040(11) 0.030(10) 0.014(9) 0.000(11)
O44 0.108(15) 0.094(14) 0.042(11) -0.016(10) 0.023(10) -0.087(13)
O45 0.074(12) 0.102(15) 0.042(11) 0.010(10) -0.014(9) -0.072(12)
O46 0.041(11) 0.043(12) 0.136(19) 0.016(12) 0.007(11) 0.009(10)
O47 0.009(9) 0.016(9) 0.018(9) -0.004(7) 0.007(7) -0.009(7)
O48 0.033(10) 0.031(10) 0.028(10) -0.015(8) -0.010(8) 0.001(8)
O49 0.018(9) 0.029(10) 0.028(10) -0.004(8) -0.003(8) -0.002(8)
O50 0.027(10) 0.027(10) 0.035(10) -0.008(8) 0.007(8) -0.016(8)
N1 0.099(12) 0.096(12) 0.113(13) -0.012(9) 0.003(9) -0.038(9)
N2 0.044(8) 0.048(9) 0.043(9) -0.003(7) 0.005(7) -0.022(7)
N3 0.044(12) 0.032(11) 0.024(10) 0.002(9) -0.003(9) -0.002(10)
N4 0.074(18) 0.063(17) 0.09(2) 0.011(15) -0.011(15) -0.030(15)
C1 0.067(11) 0.053(11) 0.062(11) -0.005(9) -0.007(9) -0.023(8)
C2 0.13(3) 0.07(3) 0.21(5) -0.03(3) 0.09(4) -0.04(3)
C3 0.17(4) 0.12(3) 0.08(3) -0.04(2) 0.08(3) -0.08(3)
C4 0.034(15) 0.08(2) 0.10(3) 0.00(2) 0.034(16) -0.028(17)
C5 0.33(6) 0.13(3) 0.039(19) 0.018(19) -0.05(3) -0.18(4)
C6 0.056(10) 0.056(11) 0.057(11) -0.012(8) -0.004(8) -0.023(8)
C7 0.090(13) 0.089(13) 0.088(13) -0.010(9) -0.008(9) -0.039(9)
C8 0.115(15) 0.110(15) 0.114(15) -0.023(10) -0.008(9) -0.045(10)
C9 0.067(11) 0.067(11) 0.061(11) -0.015(9) -0.008(8) -0.024(8)
C10 0.050(10) 0.058(11) 0.065(11) -0.004(8) 0.005(8) -0.019(8)
C11 0.054(17) 0.07(2) 0.053(17) -0.049(16) 0.027(14) -0.018(16)
C12 0.065(11) 0.064(11) 0.060(11) -0.027(8) -0.002(8) -0.028(8)
C13 0.07(2) 0.12(3) 0.13(3) 0.04(3) -0.03(2) -0.01(2)
C14 0.054(11) 0.059(11) 0.060(11) 0.005(9) -0.006(8) -0.016(8)
C15 0.12(2) 0.14(3) 0.023(14) -0.043(17) 0.022(15) -0.10(2)
C16 0.062(19) 0.07(2) 0.053(19) -0.024(17) 0.028(16) -0.047(17)
C17 0.10(2) 0.08(2) 0.07(2) -0.038(18) -0.017(19) -0.04(2)
C18 0.14(4) 0.06(2) 0.11(3) 0.01(2) -0.03(3) -0.04(2)
C19 0.13(3) 0.049(18) 0.039(17) 0.013(14) 0.020(18) -0.05(2)
C20 0.022(14) 0.08(2) 0.10(2) -0.016(19) 0.011(15) -0.014(16)
C21 0.030(14) 0.050(18) 0.07(2) 0.027(15) -0.022(14) -0.011(14)
C22 0.106(14) 0.102(14) 0.097(14) -0.008(9) -0.007(9) -0.035(10)
C23 0.09(2) 0.07(2) 0.08(2) 0.009(18) -0.01(2) -0.01(2)
C24 0.08(3) 0.06(2) 0.17(4) -0.02(2) 0.00(3) -0.02(2)
C25 0.09(3) 0.07(3) 0.19(4) -0.03(3) 0.01(3) 0.00(2)
N5 0.13(3) 0.065(19) 0.044(16) -0.002(13) -0.038(16) -0.001(19)
C26 0.032(14) 0.032(14) 0.029(14) -0.009(9) -0.005(9) -0.009(10)
C27 0.058(18) 0.059(19) 0.054(19) -0.015(10) -0.001(10) -0.019(11)
C28 0.10(3) 0.10(3) 0.10(3) -0.014(11) 0.001(10) -0.041(13)
C29 0.25(8) 0.25(8) 0.25(8) -0.037(15) -0.002(10) -0.10(3)
C30 0.08(2) 0.08(2) 0.08(2) -0.007(10) -0.004(10) -0.030(12)
N6 0.11(2) 0.11(2) 0.11(2) -0.023(10) -0.007(10) -0.041(12)
C26' 0.039(15) 0.031(14) 0.026(14) -0.009(9) -0.003(9) -0.011(10)
C27' 0.034(14) 0.029(14) 0.025(14) -0.004(9) -0.008(9) -0.006(9)
C28' 0.11(3) 0.10(3) 0.10(3) -0.014(11) -0.001(10) -0.038(13)
C29' 0.029(15) 0.039(15) 0.035(16) 0.000(9) 0.009(9) -0.020(10)
C30' 0.16(5) 0.16(5) 0.16(5) -0.024(12) -0.002(10) -0.060(19)
N6' 0.073(17) 0.071(17) 0.072(17) -0.017(10) -0.006(10) -0.026(10)

loop_
_atom_type_symbol
_atom_type_description
_atom_type_scat_dispersion_real
_atom_type_scat_dispersion_imag
_atom_type_scat_source
C C 0.0033 0.0016 'International Tables Vol C Tables 4.2.6.8 and 6.1.1.4'
H H 0.0000 0.0000 'International Tables Vol C Tables 4.2.6.8 and 6.1.1.4'
N N 0.0061 0.0033 'International Tables Vol C Tables 4.2.6.8 and 6.1.1.4'
O O 0.0106 0.0060 'International Tables Vol C Tables 4.2.6.8 and 6.1.1.4'
P P 0.1023 0.0942 'International Tables Vol C Tables 4.2.6.8 and 6.1.1.4'
Gd Gd -0.1653 3.9035 'International Tables Vol C Tables 4.2.6.8 and 6.1.1.4'
W W -0.8490 6.8722 'International Tables Vol C Tables 4.2.6.8 and 6.1.1.4'

loop_
_geom_angle_atom_site_label_1
_geom_angle_atom_site_label_2
_geom_angle_atom_site_label_3
_geom_angle
_geom_angle_site_symmetry_1
_geom_angle_site_symmetry_3
_geom_angle_publ_flag
O25 Gd1 O23 171.9(8) . . ?
O25 Gd1 O24 91.9(8) . . ?
O23 Gd1 O24 95.9(8) . . ?
O25 Gd1 O27 92.1(7) . . ?
O23 Gd1 O27 88.0(7) . . ?
O24 Gd1 O27 74.5(7) . . ?
O25 Gd1 O28 94.0(8) . . ?
O23 Gd1 O28 90.1(8) . . ?
O24 Gd1 O28 74.3(7) . . ?
O27 Gd1 O28 148.4(7) . . ?
O25 Gd1 O26 88.4(7) . . ?
O23 Gd1 O26 86.2(7) . . ?
O24 Gd1 O26 146.8(7) . . ?
O27 Gd1 O26 138.6(7) . . ?
O28 Gd1 O26 72.6(7) . . ?
O25 Gd1 O18 81.5(7) . . ?
O23 Gd1 O18 90.9(7) . . ?
O24 Gd1 O18 143.9(6) . . ?
O27 Gd1 O18 70.3(6) . . ?
O28 Gd1 O18 141.3(6) . . ?
O26 Gd1 O18 68.8(6) . . ?
O1 W1 O3 101.8(9) . . ?
O1 W1 O8 102.5(8) . . ?
O3 W1 O8 89.0(8) . . ?
O1 W1 O17 102.8(8) . 2_676 ?
O3 W1 O17 87.4(7) . 2_676 ?
O8 W1 O17 154.6(8) . 2_676 ?
O1 W1 O2 102.1(8) . . ?
O3 W1 O2 156.1(9) . . ?
O8 W1 O2 87.2(7) . . ?
O17 W1 O2 86.0(8) 2_676 . ?
O1 W1 O19 159.2(8) . . ?
O3 W1 O19 63.5(8) . . ?
O8 W1 O19 92.3(8) . . ?
O17 W1 O19 63.8(8) 2_676 . ?
O2 W1 O19 93.1(8) . . ?
O1 W1 O20 159.2(8) . . ?
O3 W1 O20 93.4(8) . . ?
O8 W1 O20 63.3(8) . . ?
O17 W1 O20 91.8(8) 2_676 . ?
O2 W1 O20 63.9(8) . . ?
O19 W1 O20 41.5(8) . . ?
O5 W2 O7 103.1(8) . . ?
O5 W2 O6 102.3(9) . . ?
O7 W2 O6 88.6(7) . . ?
O5 W2 O4 102.4(8) . . ?
O7 W2 O4 154.4(8) . . ?
O6 W2 O4 87.7(7) . . ?
O5 W2 O3 102.5(9) . . ?
O7 W2 O3 86.5(8) . . ?
O6 W2 O3 155.3(8) . . ?
O4 W2 O3 86.4(7) . . ?
O5 W2 O19 158.4(9) . . ?
O7 W2 O19 91.9(8) . . ?
O6 W2 O19 93.4(8) . . ?
O4 W2 O19 63.1(8) . . ?
O3 W2 O19 62.6(8) . . ?
O5 W2 O21 158.7(9) . 2_676 ?
O7 W2 O21 62.5(8) . 2_676 ?
O6 W2 O21 63.8(8) . 2_676 ?
O4 W2 O21 93.4(8) . 2_676 ?
O3 W2 O21 92.6(9) . 2_676 ?
O19 W2 O21 42.8(8) . 2_676 ?
O12 W3 O2 101.2(9) . 2_676 ?
O12 W3 O13 101.2(9) . . ?
O2 W3 O13 87.5(7) 2_676 . ?
O12 W3 O11 101.4(8) . . ?
O2 W3 O11 88.5(8) 2_676 . ?
O13 W3 O11 157.3(8) . . ?
O12 W3 O6 100.9(8) . . ?
O2 W3 O6 157.9(8) 2_676 . ?
O13 W3 O6 87.0(7) . . ?
O11 W3 O6 88.4(7) . . ?
O12 W3 O21 158.5(8) . 2_676 ?
O2 W3 O21 93.8(8) 2_676 2_676 ?
O13 W3 O21 94.8(8) . 2_676 ?
O11 W3 O21 63.2(8) . 2_676 ?
O6 W3 O21 65.4(7) . 2_676 ?
O12 W3 O20 159.7(8) . 2_676 ?
O2 W3 O20 65.5(8) 2_676 2_676 ?
O13 W3 O20 64.4(8) . 2_676 ?
O11 W3 O20 93.7(8) . 2_676 ?
O6 W3 O20 92.9(8) . 2_676 ?
O21 W3 O20 41.8(8) 2_676 2_676 ?
O14 W4 O10 102.3(8) . . ?
O14 W4 O7 103.2(8) . . ?
O10 W4 O7 88.4(7) . . ?
O14 W4 O11 101.9(8) . . ?
O10 W4 O11 155.6(8) . . ?
O7 W4 O11 88.7(7) . . ?
O14 W4 O16 101.6(8) . . ?
O10 W4 O16 87.2(7) . . ?
O7 W4 O16 155.1(8) . . ?
O11 W4 O16 85.3(7) . . ?
O14 W4 O21 160.2(8) . 2_676 ?
O10 W4 O21 93.4(9) . 2_676 ?
O7 W4 O21 64.8(8) . 2_676 ?
O11 W4 O21 63.6(8) . 2_676 ?
O16 W4 O21 91.0(8) . 2_676 ?
O14 W4 O22 158.9(8) . . ?
O10 W4 O22 63.0(7) . . ?
O7 W4 O22 91.9(8) . . ?
O11 W4 O22 92.9(8) . . ?
O16 W4 O22 64.3(7) . . ?
O21 W4 O22 40.9(8) 2_676 . ?
O9 W5 O8 102.9(9) . . ?
O9 W5 O13 103.0(9) . 2_676 ?
O8 W5 O13 86.5(7) . 2_676 ?
O9 W5 O10 101.6(9) . . ?
O8 W5 O10 87.1(7) . . ?
O13 W5 O10 155.4(9) 2_676 . ?
O9 W5 O15 101.9(9) . . ?
O8 W5 O15 155.2(8) . . ?
O13 W5 O15 89.2(7) 2_676 . ?
O10 W5 O15 86.7(6) . . ?
O9 W5 O20 160.1(9) . . ?
O8 W5 O20 63.3(8) . . ?
O13 W5 O20 63.7(8) 2_676 . ?
O10 W5 O20 92.3(8) . . ?
O15 W5 O20 93.0(8) . . ?
O9 W5 O22 159.2(9) . . ?
O8 W5 O22 91.0(8) . . ?
O13 W5 O22 93.1(8) 2_676 . ?
O10 W5 O22 63.2(7) . . ?
O15 W5 O22 64.8(7) . . ?
O20 W5 O22 40.7(7) . . ?
O18 W6 O16 100.9(7) . . ?
O18 W6 O17 101.6(8) . . ?
O16 W6 O17 87.8(8) . . ?
O18 W6 O4 102.4(8) . 2_676 ?
O16 W6 O4 156.7(9) . 2_676 ?
O17 W6 O4 88.4(7) . 2_676 ?
O18 W6 O15 101.1(8) . . ?
O16 W6 O15 88.2(6) . . ?
O17 W6 O15 157.3(8) . . ?
O4 W6 O15 86.5(7) 2_676 . ?
O18 W6 O19 159.7(8) . 2_676 ?
O16 W6 O19 93.7(8) . 2_676 ?
O17 W6 O19 64.6(8) . 2_676 ?
O4 W6 O19 64.0(8) 2_676 2_676 ?
O15 W6 O19 93.3(8) . 2_676 ?
O18 W6 O22 159.1(7) . . ?
O16 W6 O22 65.2(7) . . ?
O17 W6 O22 93.6(8) . . ?
O4 W6 O22 92.1(8) 2_676 . ?
O15 W6 O22 64.5(7) . . ?
O19 W6 O22 41.2(7) 2_676 . ?
O29 W7 O30 101.1(9) . . ?
O29 W7 O43 103.1(9) . 2_565 ?
O30 W7 O43 155.8(9) . 2_565 ?
O29 W7 O45 101.7(8) . 2_565 ?
O30 W7 O45 86.5(7) . 2_565 ?
O43 W7 O45 87.9(7) 2_565 2_565 ?
O29 W7 O31 102.0(9) . . ?
O30 W7 O31 87.8(8) . . ?
O43 W7 O31 87.9(7) 2_565 . ?
O45 W7 O31 156.2(9) 2_565 . ?
O29 W7 O48 159.8(9) . . ?
O30 W7 O48 92.1(9) . . ?
O43 W7 O48 64.8(9) 2_565 . ?
O45 W7 O48 94.2(8) 2_565 . ?
O31 W7 O48 62.9(9) . . ?
O33 W8 O40 103.6(9) . 2_565 ?
O33 W8 O32 101.9(9) . . ?
O40 W8 O32 154.4(9) 2_565 . ?
O33 W8 O31 103.4(9) . . ?
O40 W8 O31 87.1(7) 2_565 . ?
O32 W8 O31 87.2(8) . . ?
O33 W8 O34 101.2(8) . . ?
O40 W8 O34 88.8(7) 2_565 . ?
O32 W8 O34 86.1(7) . . ?
O31 W8 O34 155.4(9) . . ?
O33 W8 O48 160.5(9) . . ?
O40 W8 O48 64.4(9) 2_565 . ?
O32 W8 O48 90.9(9) . . ?
O31 W8 O48 62.3(9) . . ?
O34 W8 O48 94.1(9) . . ?
O33 W8 O49 157.2(9) . . ?
O40 W8 O49 91.5(9) 2_565 . ?
O32 W8 O49 64.1(8) . . ?
O31 W8 O49 94.1(9) . . ?
O34 W8 O49 61.7(8) . . ?
O48 W8 O49 42.2(9) . . ?
O38 W9 O37 103.5(8) . . ?
O38 W9 O35 100.3(9) . . ?
O37 W9 O35 156.2(8) . . ?
O38 W9 O30 102.8(8) . . ?
O37 W9 O30 86.0(7) . . ?
O35 W9 O30 88.3(8) . . ?
O38 W9 O39 102.0(9) . . ?
O37 W9 O39 89.6(8) . . ?
O35 W9 O39 86.0(8) . . ?
O30 W9 O39 155.2(8) . . ?
O38 W9 O50 156.9(9) . . ?
O37 W9 O50 94.7(8) . . ?
O35 W9 O50 62.5(9) . . ?
O30 W9 O50 92.4(8) . . ?
O39 W9 O50 63.6(8) . . ?
O36 W10 O35 101.5(9) . . ?
O36 W10 O42 103.0(9) . . ?
O35 W10 O42 87.0(8) . . ?
O36 W10 O32 102.4(8) . . ?
O35 W10 O32 87.9(8) . . ?
O42 W10 O32 154.6(8) . . ?
O36 W10 O44 100.6(8) . . ?
O35 W10 O44 157.9(8) . . ?
O42 W10 O44 88.3(8) . . ?
O32 W10 O44 87.2(7) . . ?
O36 W10 O50 159.5(8) . . ?
O35 W10 O50 63.5(9) . . ?
O42 W10 O50 64.1(8) . . ?
O32 W10 O50 91.4(8) . . ?
O44 W10 O50 95.1(8) . . ?
O36 W10 O49 158.3(8) . . ?
O35 W10 O49 94.3(9) . . ?
O42 W10 O49 92.6(9) . . ?
O32 W10 O49 63.0(8) . . ?
O44 W10 O49 64.4(7) . . ?
O50 W10 O49 42.3(8) . . ?
O46 W11 O34 101.7(9) . . ?
O46 W11 O45 103.1(9) . . ?
O34 W11 O45 155.2(8) . . ?
O46 W11 O37 102.9(8) . 2_565 ?
O34 W11 O37 89.1(7) . 2_565 ?
O45 W11 O37 85.7(7) . 2_565 ?
O46 W11 O44 100.6(9) . . ?
O34 W11 O44 86.6(7) . . ?
O45 W11 O44 88.7(7) . . ?
O37 W11 O44 156.5(8) 2_565 . ?
O46 W11 O47 162.6(9) . 2_565 ?
O34 W11 O47 90.8(8) . 2_565 ?
O45 W11 O47 65.1(7) . 2_565 ?
O37 W11 O47 64.8(7) 2_565 2_565 ?
O44 W11 O47 92.1(8) . 2_565 ?
O46 W11 O49 158.9(10) . . ?
O34 W11 O49 62.7(8) . . ?
O45 W11 O49 93.2(8) . . ?
O37 W11 O49 91.6(8) 2_565 . ?
O44 W11 O49 66.0(8) . . ?
O47 W11 O49 38.5(8) 2_565 . ?
O41 W12 O39 101.2(8) . . ?
O41 W12 O42 102.0(8) . . ?
O39 W12 O42 86.3(7) . . ?
O41 W12 O43 103.1(8) . . ?
O39 W12 O43 155.7(9) . . ?
O42 W12 O43 87.5(8) . . ?
O41 W12 O40 103.4(8) . . ?
O39 W12 O40 89.0(8) . . ?
O42 W12 O40 154.5(8) . . ?
O43 W12 O40 86.6(7) . . ?
O41 W12 O50 156.6(8) . . ?
O39 W12 O50 63.1(8) . . ?
O42 W12 O50 61.7(8) . . ?
O43 W12 O50 93.4(8) . . ?
O40 W12 O50 93.9(9) . . ?
O41 W12 O48 157.5(8) . 2_565 ?
O39 W12 O48 95.6(9) . 2_565 ?
O42 W12 O48 93.8(9) . 2_565 ?
O43 W12 O48 61.5(8) . 2_565 ?
O40 W12 O48 61.7(8) . 2_565 ?
O50 W12 O48 45.9(8) . 2_565 ?
O22 P1 O22 179.998(7) . 2_676 ?
O22 P1 O19 71.5(12) . 2_676 ?
O22 P1 O19 108.5(12) 2_676 2_676 ?
O22 P1 O19 108.5(12) . . ?
O22 P1 O19 71.5(12) 2_676 . ?
O19 P1 O19 179.997(5) 2_676 . ?
O22 P1 O20 70.2(12) . . ?
O22 P1 O20 109.8(12) 2_676 . ?
O19 P1 O20 109.0(13) 2_676 . ?
O19 P1 O20 71.0(13) . . ?
O22 P1 O20 109.8(12) . 2_676 ?
O22 P1 O20 70.2(12) 2_676 2_676 ?
O19 P1 O20 71.0(13) 2_676 2_676 ?
O19 P1 O20 109.0(13) . 2_676 ?
O20 P1 O20 179.997(7) . 2_676 ?
O22 P1 O21 111.1(12) . . ?
O22 P1 O21 68.9(12) 2_676 . ?
O19 P1 O21 73.0(12) 2_676 . ?
O19 P1 O21 107.0(12) . . ?
O20 P1 O21 68.6(12) . . ?
O20 P1 O21 111.4(12) 2_676 . ?
O22 P1 O21 68.9(12) . 2_676 ?
O22 P1 O21 111.1(12) 2_676 2_676 ?
O19 P1 O21 107.0(12) 2_676 2_676 ?
O19 P1 O21 73.0(12) . 2_676 ?
O20 P1 O21 111.4(12) . 2_676 ?
O20 P1 O21 68.6(12) 2_676 2_676 ?
O21 P1 O21 180.0(18) . 2_676 ?
O47 P2 O47 179.999(4) . 2_565 ?
O47 P2 O49 66.2(13) . 2_565 ?
O47 P2 O49 113.8(13) 2_565 2_565 ?
O47 P2 O49 113.8(13) . . ?
O47 P2 O49 66.2(13) 2_565 . ?
O49 P2 O49 179.997(4) 2_565 . ?
O47 P2 O50 107.7(12) . 2_565 ?
O47 P2 O50 72.3(12) 2_565 2_565 ?
O49 P2 O50 70.2(13) 2_565 2_565 ?
O49 P2 O50 109.8(13) . 2_565 ?
O47 P2 O50 72.3(12) . . ?
O47 P2 O50 107.7(12) 2_565 . ?
O49 P2 O50 109.8(13) 2_565 . ?
O49 P2 O50 70.2(13) . . ?
O50 P2 O50 179.997(4) 2_565 . ?
O47 P2 O48 111.4(12) . 2_565 ?
O47 P2 O48 68.6(12) 2_565 2_565 ?
O49 P2 O48 69.7(14) 2_565 2_565 ?
O49 P2 O48 110.3(14) . 2_565 ?
O50 P2 O48 103.3(13) 2_565 2_565 ?
O50 P2 O48 76.7(13) . 2_565 ?
O47 P2 O48 68.6(12) . . ?
O47 P2 O48 111.4(12) 2_565 . ?
O49 P2 O48 110.3(14) 2_565 . ?
O49 P2 O48 69.7(14) . . ?
O50 P2 O48 76.7(13) 2_565 . ?
O50 P2 O48 103.3(13) . . ?
O48 P2 O48 180.0(13) 2_565 . ?
W3 O2 W1 137.8(11) 2_676 . ?
W1 O3 W2 141.8(10) . . ?
W6 O4 W2 140.3(11) 2_676 . ?
W2 O6 W3 138.2(9) . . ?
W2 O7 W4 140.3(9) . . ?
W1 O8 W5 141.7(10) . . ?
W4 O10 W5 142.1(10) . . ?
W4 O11 W3 138.0(10) . . ?
W5 O13 W3 139.1(11) 2_676 . ?
W5 O15 W6 139.0(9) . . ?
W6 O16 W4 139.1(10) . . ?
W6 O17 W1 139.2(10) . 2_676 ?
W6 O18 Gd1 176.8(9) . . ?
P1 O19 O22 53.4(11) . 2_676 ?
P1 O19 O20 54.9(11) . . ?
O22 O19 O20 88.9(15) 2_676 . ?
P1 O19 W6 123.7(12) . 2_676 ?
O22 O19 W6 70.3(11) 2_676 2_676 ?
O20 O19 W6 129.8(14) . 2_676 ?
P1 O19 W1 124.2(13) . . ?
O22 O19 W1 132.6(14) 2_676 . ?
O20 O19 W1 69.4(11) . . ?
W6 O19 W1 91.6(8) 2_676 . ?
P1 O19 W2 124.3(13) . . ?
O22 O19 W2 130.9(14) 2_676 . ?
O20 O19 W2 132.8(14) . . ?
W6 O19 W2 91.8(8) 2_676 . ?
W1 O19 W2 91.5(8) . . ?
P1 O20 O22 53.6(11) . . ?
P1 O20 O21 56.7(12) . . ?
O22 O20 O21 92.6(17) . . ?
P1 O20 O19 54.1(11) . . ?
O22 O20 O19 88.0(15) . . ?
O21 O20 O19 89.6(16) . . ?
P1 O20 W3 125.3(13) . 2_676 ?
O22 O20 W3 133.4(15) . 2_676 ?
O21 O20 W3 68.6(11) . 2_676 ?
O19 O20 W3 131.8(15) . 2_676 ?
P1 O20 W5 123.3(13) . . ?
O22 O20 W5 69.7(11) . . ?
O21 O20 W5 133.4(15) . . ?
O19 O20 W5 130.3(14) . . ?
W3 O20 W5 92.4(8) 2_676 . ?
P1 O20 W1 123.2(14) . . ?
O22 O20 W1 129.3(14) . . ?
O21 O20 W1 130.0(14) . . ?
O19 O20 W1 69.1(12) . . ?
W3 O20 W1 92.1(8) 2_676 . ?
W5 O20 W1 91.1(8) . . ?
P1 O21 O22 53.3(11) . 2_676 ?
P1 O21 O20 54.8(11) . . ?
O22 O21 O20 90.5(15) 2_676 . ?
P1 O21 W4 125.6(13) . 2_676 ?
O22 O21 W4 72.3(11) 2_676 2_676 ?
O20 O21 W4 135.8(15) . 2_676 ?
P1 O21 W3 124.3(13) . 2_676 ?
O22 O21 W3 135.5(15) 2_676 2_676 ?
O20 O21 W3 69.6(11) . 2_676 ?
W4 O21 W3 94.3(9) 2_676 2_676 ?
P1 O21 W2 119.9(13) . 2_676 ?
O22 O21 W2 129.7(15) 2_676 2_676 ?
O20 O21 W2 128.3(14) . 2_676 ?
W4 O21 W2 91.8(8) 2_676 2_676 ?
W3 O21 W2 92.0(8) 2_676 2_676 ?
P1 O22 O21 57.8(11) . 2_676 ?
P1 O22 O20 56.2(11) . . ?
O21 O22 O20 95.3(16) 2_676 . ?
P1 O22 O19 55.1(11) . 2_676 ?
O21 O22 O19 90.8(15) 2_676 2_676 ?
O20 O22 O19 90.7(15) . 2_676 ?
P1 O22 W5 125.8(13) . . ?
O21 O22 W5 133.7(14) 2_676 . ?
O20 O22 W5 69.6(11) . . ?
O19 O22 W5 131.1(13) 2_676 . ?
P1 O22 W6 123.6(12) . . ?
O21 O22 W6 127.1(15) 2_676 . ?
O20 O22 W6 131.1(14) . . ?
O19 O22 W6 68.4(11) 2_676 . ?
W5 O22 W6 91.1(7) . . ?
P1 O22 W4 124.5(12) . . ?
O21 O22 W4 66.8(11) 2_676 . ?
O20 O22 W4 132.3(14) . . ?
O19 O22 W4 131.1(14) 2_676 . ?
W5 O22 W4 91.0(7) . . ?
W6 O22 W4 90.6(8) . . ?
C1 O23 Gd1 162(2) . . ?
C6 O24 Gd1 150.4(19) . . ?
C11 O25 Gd1 179(2) . . ?
C16 O26 Gd1 154(2) . . ?
C21 O27 Gd1 150.8(19) . . ?
C26' O28 C26 28(2) . . ?
C26' O28 Gd1 145(3) . . ?
C26 O28 Gd1 146(3) . . ?
W7 O30 W9 139.7(10) . . ?
W8 O31 W7 138.7(13) . . ?
W8 O32 W10 141.4(9) . . ?
W11 O34 W8 142.5(11) . . ?
W10 O35 W9 138.7(12) . . ?
W9 O37 W11 141.7(9) . 2_565 ?
W12 O39 W9 141.0(11) . . ?
W8 O40 W12 142.1(10) 2_565 . ?
W12 O42 W10 140.8(10) . . ?
W7 O43 W12 140.4(10) 2_565 . ?
W11 O44 W10 137.7(10) . . ?
W11 O45 W7 140.2(10) . 2_565 ?
P2 O47 O49 58.5(12) . 2_565 ?
P2 O47 O48 59.3(12) . . ?
O49 O47 O48 99.1(16) 2_565 . ?
P2 O47 O50 57.1(11) . . ?
O49 O47 O50 95.4(17) 2_565 . ?
O48 O47 O50 90.0(16) . . ?
P2 O47 W11 129.3(13) . 2_565 ?
O49 O47 W11 70.8(12) 2_565 2_565 ?
O48 O47 W11 134.8(15) . 2_565 ?
O50 O47 W11 133.8(14) . 2_565 ?
P2 O48 O47 52.1(11) . . ?
P2 O48 O49 53.1(12) . . ?
O47 O48 O49 90.8(18) . . ?
P2 O48 W7 126.8(14) . . ?
O47 O48 W7 74.7(11) . . ?
O49 O48 W7 138.4(16) . . ?
P2 O48 W8 123.6(14) . . ?
O47 O48 W8 139.3(16) . . ?
O49 O48 W8 70.5(12) . . ?
W7 O48 W8 95.3(9) . . ?
P2 O48 W12 118.0(13) . 2_565 ?
O47 O48 W12 127.7(15) . 2_565 ?
O49 O48 W12 125.5(15) . 2_565 ?
W7 O48 W12 92.7(10) . 2_565 ?
W8 O48 W12 91.5(9) . 2_565 ?
P2 O49 O47 55.3(11) . 2_565 ?
P2 O49 O48 57.3(12) . . ?
O47 O49 O48 95.7(17) 2_565 . ?
P2 O49 O50 56.7(12) . . ?
O47 O49 O50 92.3(17) 2_565 . ?
O48 O49 O50 88.9(16) . . ?
P2 O49 W11 126.0(14) . . ?
O47 O49 W11 70.7(12) 2_565 . ?
O48 O49 W11 136.2(16) . . ?
O50 O49 W11 131.6(16) . . ?
P2 O49 W8 124.5(15) . . ?
O47 O49 W8 134.4(16) 2_565 . ?
O48 O49 W8 67.2(12) . . ?
O50 O49 W8 127.3(15) . . ?
W11 O49 W8 92.5(8) . . ?
P2 O49 W10 121.8(13) . . ?
O47 O49 W10 130.2(17) 2_565 . ?
O48 O49 W10 125.4(15) . . ?
O50 O49 W10 65.0(12) . . ?
W11 O49 W10 91.5(8) . . ?
W8 O49 W10 90.8(8) . . ?
P2 O50 O49 53.0(11) . . ?
P2 O50 O47 50.7(10) . . ?
O49 O50 O47 88.2(16) . . ?
P2 O50 W10 125.7(13) . . ?
O49 O50 W10 72.7(12) . . ?
O47 O50 W10 137.4(16) . . ?
P2 O50 W9 123.3(13) . . ?
O49 O50 W9 135.6(16) . . ?
O47 O50 W9 72.7(11) . . ?
W10 O50 W9 94.7(9) . . ?
P2 O50 W12 119.4(14) . . ?
O49 O50 W12 130.0(15) . . ?
O47 O50 W12 127.1(15) . . ?
W10 O50 W12 93.0(9) . . ?
W9 O50 W12 92.1(8) . . ?
C1 N1 C5 124(4) . . ?
C1 N1 C4 119(3) . . ?
C5 N1 C4 116(3) . . ?
C6 N2 C10 128(2) . . ?
C6 N2 C9 112(2) . . ?
C10 N2 C9 119(2) . . ?
C11 N3 C14 123(2) . . ?
C11 N3 C15 121(2) . . ?
C14 N3 C15 116(2) . . ?
C16 N4 C20 120(3) . . ?
C16 N4 C19 117(3) . . ?
C20 N4 C19 122(3) . . ?
O23 C1 N1 130(3) . . ?
O23 C1 C2 124(3) . . ?
N1 C1 C2 105(3) . . ?
C3 C2 C1 114(4) . . ?
C3 C2 H2A 108.7 . . ?
C1 C2 H2A 108.7 . . ?
C3 C2 H2B 108.7 . . ?
C1 C2 H2B 108.7 . . ?
H2A C2 H2B 107.6 . . ?
C2 C3 C4 100(3) . . ?
C2 C3 H3A 111.7 . . ?
C4 C3 H3A 111.7 . . ?
C2 C3 H3B 111.7 . . ?
C4 C3 H3B 111.7 . . ?
H3A C3 H3B 109.5 . . ?
N1 C4 C3 100(2) . . ?
N1 C4 H4A 111.7 . . ?
C3 C4 H4A 111.7 . . ?
N1 C4 H4B 111.7 . . ?
C3 C4 H4B 111.7 . . ?
H4A C4 H4B 109.5 . . ?
N1 C5 H5A 109.5 . . ?
N1 C5 H5B 109.5 . . ?
H5A C5 H5B 109.5 . . ?
N1 C5 H5C 109.5 . . ?
H5A C5 H5C 109.5 . . ?
H5B C5 H5C 109.5 . . ?
O24 C6 N2 124(3) . . ?
O24 C6 C7 125(3) . . ?
N2 C6 C7 111(3) . . ?
C8 C7 C6 103(3) . . ?
C8 C7 H7A 111.2 . . ?
C6 C7 H7A 111.2 . . ?
C8 C7 H7B 111.2 . . ?
C6 C7 H7B 111.2 . . ?
H7A C7 H7B 109.1 . . ?
C7 C8 C9 105(3) . . ?
C7 C8 H8A 110.7 . . ?
C9 C8 H8A 110.7 . . ?
C7 C8 H8B 110.7 . . ?
C9 C8 H8B 110.7 . . ?
H8A C8 H8B 108.8 . . ?
N2 C9 C8 105(2) . . ?
N2 C9 H9A 110.8 . . ?
C8 C9 H9A 110.8 . . ?
N2 C9 H9B 110.8 . . ?
C8 C9 H9B 110.8 . . ?
H9A C9 H9B 108.8 . . ?
N2 C10 H10A 109.5 . . ?
N2 C10 H10B 109.5 . . ?
H10A C10 H10B 109.5 . . ?
N2 C10 H10C 109.5 . . ?
H10A C10 H10C 109.5 . . ?
H10B C10 H10C 109.5 . . ?
O25 C11 N3 132(3) . . ?
O25 C11 C12 124(2) . . ?
N3 C11 C12 104(2) . . ?
C13 C12 C11 104(2) . . ?
C13 C12 H12A 111.0 . . ?
C11 C12 H12A 111.0 . . ?
C13 C12 H12B 111.0 . . ?
C11 C12 H12B 111.0 . . ?
H12A C12 H12B 109.0 . . ?
C14 C13 C12 107(2) . . ?
C14 C13 H13A 110.3 . . ?
C12 C13 H13A 110.3 . . ?
C14 C13 H13B 110.3 . . ?
C12 C13 H13B 110.3 . . ?
H13A C13 H13B 108.6 . . ?
N3 C14 C13 100(2) . . ?
N3 C14 H14A 111.7 . . ?
C13 C14 H14A 111.7 . . ?
N3 C14 H14B 111.7 . . ?
C13 C14 H14B 111.7 . . ?
H14A C14 H14B 109.5 . . ?
N3 C15 H15A 109.5 . . ?
N3 C15 H15B 109.5 . . ?
H15A C15 H15B 109.5 . . ?
N3 C15 H15C 109.5 . . ?
H15A C15 H15C 109.5 . . ?
H15B C15 H15C 109.5 . . ?
O26 C16 N4 128(3) . . ?
O26 C16 C17 127(3) . . ?
N4 C16 C17 105(3) . . ?
C18 C17 C16 105(3) . . ?
C18 C17 H17A 110.8 . . ?
C16 C17 H17A 110.8 . . ?
C18 C17 H17B 110.8 . . ?
C16 C17 H17B 110.8 . . ?
H17A C17 H17B 108.8 . . ?
C17 C18 C19 108(3) . . ?
C17 C18 H18A 110.1 . . ?
C19 C18 H18A 110.1 . . ?
C17 C18 H18B 110.1 . . ?
C19 C18 H18B 110.1 . . ?
H18A C18 H18B 108.4 . . ?
N4 C19 C18 102(2) . . ?
N4 C19 H19A 111.3 . . ?
C18 C19 H19A 111.3 . . ?
N4 C19 H19B 111.3 . . ?
C18 C19 H19B 111.3 . . ?
H19A C19 H19B 109.2 . . ?
N4 C20 H20A 109.5 . . ?
N4 C20 H20B 109.5 . . ?
H20A C20 H20B 109.5 . . ?
N4 C20 H20C 109.5 . . ?
H20A C20 H20C 109.5 . . ?
H20B C20 H20C 109.5 . . ?
O27 C21 N5 133(2) . . ?
O27 C21 C22 123(2) . . ?
N5 C21 C22 104.2(19) . . ?
C23 C22 C21 104(2) . . ?
C23 C22 H22A 110.9 . . ?
C21 C22 H22A 110.9 . . ?
C23 C22 H22B 110.9 . . ?
C21 C22 H22B 110.9 . . ?
H22A C22 H22B 109.0 . . ?
C22 C23 C24 109(2) . . ?
C22 C23 H23A 109.8 . . ?
C24 C23 H23A 109.8 . . ?
C22 C23 H23B 109.8 . . ?
C24 C23 H23B 109.8 . . ?
H23A C23 H23B 108.3 . . ?
N5 C24 C23 100.1(19) . . ?
N5 C24 H24A 111.8 . . ?
C23 C24 H24A 111.8 . . ?
N5 C24 H24B 111.8 . . ?
C23 C24 H24B 111.8 . . ?
H24A C24 H24B 109.5 . . ?
N5 C25 H25A 109.5 . . ?
N5 C25 H25B 109.5 . . ?
H25A C25 H25B 109.5 . . ?
N5 C25 H25C 109.5 . . ?
H25A C25 H25C 109.5 . . ?
H25B C25 H25C 109.5 . . ?
C21 N5 C24 118.4(16) . . ?
C21 N5 C25 120.6(11) . . ?
C24 N5 C25 120.4(11) . . ?
O28 C26 N6 132(3) . . ?
O28 C26 C27 121(3) . . ?
N6 C26 C27 106(2) . . ?
C28 C27 C26 102(3) . . ?
C28 C27 H27A 111.4 . . ?
C26 C27 H27A 111.4 . . ?
C28 C27 H27B 111.4 . . ?
C26 C27 H27B 111.4 . . ?
H27A C27 H27B 109.2 . . ?
C27 C28 C29 113(5) . . ?
C27 C28 H28A 109.1 . . ?
C29 C28 H28A 109.1 . . ?
C27 C28 H28B 109.1 . . ?
C29 C28 H28B 109.1 . . ?
H28A C28 H28B 107.8 . . ?
N6 C29 C28 98(4) . . ?
N6 C29 H29A 112.1 . . ?
C28 C29 H29A 112.1 . . ?
N6 C29 H29B 112.1 . . ?
C28 C29 H29B 112.1 . . ?
H29A C29 H29B 109.8 . . ?
N6 C30 H30A 109.5 . . ?
N6 C30 H30B 109.5 . . ?
H30A C30 H30B 109.5 . . ?
N6 C30 H30C 109.5 . . ?
H30A C30 H30C 109.5 . . ?
H30B C30 H30C 109.5 . . ?
C29 N6 C30 119.6(12) . . ?
C29 N6 C26 117(4) . . ?
C30 N6 C26 119.5(12) . . ?
O28 C26' N6' 123(3) . . ?
O28 C26' C27' 120(3) . . ?
N6' C26' C27' 116(3) . . ?
C26' C27' C28' 91(3) . . ?
C26' C27' H27C 113.5 . . ?
C28' C27' H27C 113.5 . . ?
C26' C27' H27D 113.5 . . ?
C28' C27' H27D 113.5 . . ?
H27C C27' H27D 110.8 . . ?
C29' C28' C27' 116(4) . . ?
C29' C28' H28C 108.4 . . ?
C27' C28' H28C 108.4 . . ?
C29' C28' H28D 108.4 . . ?
C27' C28' H28D 108.4 . . ?
H28C C28' H28D 107.4 . . ?
N6' C29' C28' 100(4) . . ?
N6' C29' H29C 111.7 . . ?
C28' C29' H29C 111.7 . . ?
N6' C29' H29D 111.7 . . ?
C28' C29' H29D 111.7 . . ?
H29C C29' H29D 109.4 . . ?
N6' C30' H30D 109.5 . . ?
N6' C30' H30E 109.5 . . ?
H30D C30' H30E 109.5 . . ?
N6' C30' H30F 109.5 . . ?
H30D C30' H30F 109.5 . . ?
H30E C30' H30F 109.5 . . ?
C29' N6' C30' 127(2) . . ?
C29' N6' C26' 110(3) . . ?
C30' N6' C26' 122(3) . . ?

loop_
_geom_bond_atom_site_label_1
_geom_bond_atom_site_label_2
_geom_bond_distance
_geom_bond_site_symmetry_2
_geom_bond_publ_flag
Gd1 O25 2.212(15) . ?
Gd1 O23 2.243(17) . ?
Gd1 O24 2.273(15) . ?
Gd1 O27 2.304(19) . ?
Gd1 O28 2.317(18) . ?
Gd1 O26 2.347(19) . ?
Gd1 O18 2.514(16) . ?
W1 O1 1.662(15) . ?
W1 O3 1.851(15) . ?
W1 O8 1.872(15) . ?
W1 O17 1.913(16) 2_676 ?
W1 O2 1.934(16) . ?
W1 O19 2.49(2) . ?
W1 O20 2.49(3) . ?
W2 O5 1.688(14) . ?
W2 O7 1.887(16) . ?
W2 O6 1.889(17) . ?
W2 O4 1.908(16) . ?
W2 O3 1.925(16) . ?
W2 O19 2.49(2) . ?
W2 O21 2.52(2) 2_676 ?
W3 O12 1.658(16) . ?
W3 O2 1.880(16) 2_676 ?
W3 O13 1.906(18) . ?
W3 O11 1.910(15) . ?
W3 O6 1.927(17) . ?
W3 O21 2.43(3) 2_676 ?
W3 O20 2.45(2) 2_676 ?
W4 O14 1.648(14) . ?
W4 O10 1.870(17) . ?
W4 O7 1.888(16) . ?
W4 O11 1.901(16) . ?
W4 O16 1.925(15) . ?
W4 O21 2.42(2) 2_676 ?
W4 O22 2.51(2) . ?
W5 O9 1.654(13) . ?
W5 O8 1.891(16) . ?
W5 O13 1.894(16) 2_676 ?
W5 O10 1.899(16) . ?
W5 O15 1.900(16) . ?
W5 O20 2.49(2) . ?
W5 O22 2.49(2) . ?
W6 O18 1.655(16) . ?
W6 O16 1.874(15) . ?
W6 O17 1.876(16) . ?
W6 O4 1.880(16) 2_676 ?
W6 O15 1.901(17) . ?
W6 O19 2.47(2) 2_676 ?
W6 O22 2.50(2) . ?
W7 O29 1.646(16) . ?
W7 O30 1.866(15) . ?
W7 O43 1.889(15) 2_565 ?
W7 O45 1.901(16) 2_565 ?
W7 O31 1.913(18) . ?
W7 O48 2.38(3) . ?
W8 O33 1.664(15) . ?
W8 O40 1.861(15) 2_565 ?
W8 O32 1.874(17) . ?
W8 O31 1.884(18) . ?
W8 O34 1.906(16) . ?
W8 O48 2.43(3) . ?
W8 O49 2.48(3) . ?
W9 O38 1.677(13) . ?
W9 O37 1.872(16) . ?
W9 O35 1.904(17) . ?
W9 O30 1.928(17) . ?
W9 O39 1.945(17) . ?
W9 O50 2.43(2) . ?
W10 O36 1.654(15) . ?
W10 O35 1.890(17) . ?
W10 O42 1.896(17) . ?
W10 O32 1.900(18) . ?
W10 O44 1.920(17) . ?
W10 O50 2.39(3) . ?
W10 O49 2.52(3) . ?
W11 O46 1.698(15) . ?
W11 O34 1.858(16) . ?
W11 O45 1.886(16) . ?
W11 O37 1.886(15) 2_565 ?
W11 O44 1.904(15) . ?
W11 O47 2.45(2) 2_565 ?
W11 O49 2.46(2) . ?
W12 O41 1.662(13) . ?
W12 O39 1.833(17) . ?
W12 O42 1.882(17) . ?
W12 O43 1.889(17) . ?
W12 O40 1.893(17) . ?
W12 O50 2.51(3) . ?
W12 O48 2.53(3) 2_565 ?
P1 O22 1.48(2) . ?
P1 O22 1.48(2) 2_676 ?
P1 O19 1.51(3) 2_676 ?
P1 O19 1.51(3) . ?
P1 O20 1.53(2) . ?
P1 O20 1.53(2) 2_676 ?
P1 O21 1.56(2) . ?
P1 O21 1.56(2) 2_676 ?
P2 O47 1.45(2) . ?
P2 O47 1.45(2) 2_565 ?
P2 O49 1.51(2) 2_565 ?
P2 O49 1.51(2) . ?
P2 O50 1.58(3) 2_565 ?
P2 O50 1.58(3) . ?
P2 O48 1.59(3) 2_565 ?
P2 O48 1.59(3) . ?
O2 W3 1.880(16) 2_676 ?
O4 W6 1.880(16) 2_676 ?
O13 W5 1.894(16) 2_676 ?
O17 W1 1.913(16) 2_676 ?
O19 O22 1.75(3) 2_676 ?
O19 O20 1.77(3) . ?
O19 W6 2.47(2) 2_676 ?
O20 O22 1.73(3) . ?
O20 O21 1.74(3) . ?
O20 W3 2.45(2) 2_676 ?
O21 O22 1.72(3) 2_676 ?
O21 W4 2.42(2) 2_676 ?
O21 W3 2.43(3) 2_676 ?
O21 W2 2.52(2) 2_676 ?
O22 O21 1.72(3) 2_676 ?
O22 O19 1.75(3) 2_676 ?
O23 C1 1.20(3) . ?
O24 C6 1.22(3) . ?
O25 C11 1.20(3) . ?
O26 C16 1.17(3) . ?
O27 C21 1.13(3) . ?
O28 C26' 1.238(10) . ?
O28 C26 1.244(10) . ?
O37 W11 1.886(15) 2_565 ?
O40 W8 1.861(15) 2_565 ?
O43 W7 1.889(15) 2_565 ?
O45 W7 1.901(16) 2_565 ?
O47 O49 1.62(3) 2_565 ?
O47 O48 1.72(3) . ?
O47 O50 1.79(3) . ?
O47 W11 2.45(2) 2_565 ?
O48 O49 1.77(4) . ?
O48 W12 2.53(3) 2_565 ?
O49 O47 1.62(3) 2_565 ?
O49 O50 1.78(3) . ?
N1 C1 1.21(4) . ?
N1 C5 1.41(4) . ?
N1 C4 1.44(3) . ?
N2 C6 1.29(3) . ?
N2 C10 1.34(3) . ?
N2 C9 1.42(3) . ?
N3 C11 1.27(3) . ?
N3 C14 1.42(3) . ?
N3 C15 1.48(3) . ?
N4 C16 1.35(3) . ?
N4 C20 1.40(3) . ?
N4 C19 1.47(3) . ?
C1 C2 1.50(5) . ?
C2 C3 1.35(4) . ?
C2 H2A 0.9700 . ?
C2 H2B 0.9700 . ?
C3 C4 1.67(4) . ?
C3 H3A 0.9700 . ?
C3 H3B 0.9700 . ?
C4 H4A 0.9700 . ?
C4 H4B 0.9700 . ?
C5 H5A 0.9600 . ?
C5 H5B 0.9600 . ?
C5 H5C 0.9600 . ?
C6 C7 1.49(4) . ?
C7 C8 1.46(4) . ?
C7 H7A 0.9700 . ?
C7 H7B 0.9700 . ?
C8 C9 1.48(4) . ?
C8 H8A 0.9700 . ?
C8 H8B 0.9700 . ?
C9 H9A 0.9700 . ?
C9 H9B 0.9700 . ?
C10 H10A 0.9600 . ?
C10 H10B 0.9600 . ?
C10 H10C 0.9600 . ?
C11 C12 1.54(3) . ?
C12 C13 1.53(4) . ?
C12 H12A 0.9700 . ?
C12 H12B 0.9700 . ?
C13 C14 1.48(4) . ?
C13 H13A 0.9700 . ?
C13 H13B 0.9700 . ?
C14 H14A 0.9700 . ?
C14 H14B 0.9700 . ?
C15 H15A 0.9600 . ?
C15 H15B 0.9600 . ?
C15 H15C 0.9600 . ?
C16 C17 1.61(4) . ?
C17 C18 1.47(4) . ?
C17 H17A 0.9700 . ?
C17 H17B 0.9700 . ?
C18 C19 1.55(4) . ?
C18 H18A 0.9700 . ?
C18 H18B 0.9700 . ?
C19 H19A 0.9700 . ?
C19 H19B 0.9700 . ?
C20 H20A 0.9600 . ?
C20 H20B 0.9600 . ?
C20 H20C 0.9600 . ?
C21 N5 1.435(10) . ?
C21 C22 1.542(10) . ?
C22 C23 1.535(10) . ?
C22 H22A 0.9700 . ?
C22 H22B 0.9700 . ?
C23 C24 1.540(10) . ?
C23 H23A 0.9700 . ?
C23 H23B 0.9700 . ?
C24 N5 1.441(10) . ?
C24 H24A 0.9700 . ?
C24 H24B 0.9700 . ?
C25 N5 1.444(9) . ?
C25 H25A 0.9600 . ?
C25 H25B 0.9600 . ?
C25 H25C 0.9600 . ?
C26 N6 1.448(10) . ?
C26 C27 1.540(10) . ?
C27 C28 1.539(10) . ?
C27 H27A 0.9700 . ?
C27 H27B 0.9700 . ?
C28 C29 1.541(10) . ?
C28 H28A 0.9700 . ?
C28 H28B 0.9700 . ?
C29 N6 1.447(10) . ?
C29 H29A 0.9700 . ?
C29 H29B 0.9700 . ?
C30 N6 1.447(10) . ?
C30 H30A 0.9600 . ?
C30 H30B 0.9600 . ?
C30 H30C 0.9600 . ?
C26' N6' 1.447(10) . ?
C26' C27' 1.537(10) . ?
C27' C28' 1.541(10) . ?
C27' H27C 0.9700 . ?
C27' H27D 0.9700 . ?
C28' C29' 1.537(10) . ?
C28' H28C 0.9700 . ?
C28' H28D 0.9700 . ?
C29' N6' 1.39(6) . ?
C29' H29C 0.9700 . ?
C29' H29D 0.9700 . ?
C30' N6' 1.41(5) . ?
C30' H30D 0.9600 . ?
C30' H30E 0.9600 . ?
C30' H30F 0.9600 . ?

loop_
_geom_torsion_atom_site_label_1
_geom_torsion_atom_site_label_2
_geom_torsion_atom_site_label_3
_geom_torsion_atom_site_label_4
_geom_torsion
_geom_torsion_site_symmetry_1
_geom_torsion_site_symmetry_2
_geom_torsion_site_symmetry_3
_geom_torsion_site_symmetry_4
_geom_torsion_publ_flag
O1 W1 O2 W3 155.3(15) . . . 2_676 ?
O3 W1 O2 W3 -28(3) . . . 2_676 ?
O8 W1 O2 W3 53.2(15) . . . 2_676 ?
O17 W1 O2 W3 -102.4(16) 2_676 . . 2_676 ?
O19 W1 O2 W3 -39.0(16) . . . 2_676 ?
O20 W1 O2 W3 -8.4(13) . . . 2_676 ?
O1 W1 O3 W2 155.6(18) . . . . ?
O8 W1 O3 W2 -101.9(18) . . . . ?
O17 W1 O3 W2 53.0(18) 2_676 . . . ?
O2 W1 O3 W2 -21(3) . . . . ?
O19 W1 O3 W2 -8.8(16) . . . . ?
O20 W1 O3 W2 -38.6(19) . . . . ?
O5 W2 O3 W1 -154.5(17) . . . . ?
O7 W2 O3 W1 102.8(18) . . . . ?
O6 W2 O3 W1 24(3) . . . . ?
O4 W2 O3 W1 -52.6(18) . . . . ?
O19 W2 O3 W1 8.9(16) . . . . ?
O21 W2 O3 W1 40.6(19) 2_676 . . . ?
O5 W2 O4 W6 153.0(17) . . . 2_676 ?
O7 W2 O4 W6 -23(3) . . . 2_676 ?
O6 W2 O4 W6 -104.9(18) . . . 2_676 ?
O3 W2 O4 W6 51.0(18) . . . 2_676 ?
O19 W2 O4 W6 -10.0(15) . . . 2_676 ?
O21 W2 O4 W6 -41.3(18) 2_676 . . 2_676 ?
O5 W2 O6 W3 -155.1(14) . . . . ?
O7 W2 O6 W3 -51.9(14) . . . . ?
O4 W2 O6 W3 102.8(15) . . . . ?
O3 W2 O6 W3 27(3) . . . . ?
O19 W2 O6 W3 39.9(15) . . . . ?
O21 W2 O6 W3 7.8(12) 2_676 . . . ?
O12 W3 O6 W2 154.5(14) . . . . ?
O2 W3 O6 W2 -29(3) 2_676 . . . ?
O13 W3 O6 W2 -104.7(15) . . . . ?
O11 W3 O6 W2 53.1(14) . . . . ?
O21 W3 O6 W2 -8.0(13) 2_676 . . . ?
O20 W3 O6 W2 -40.5(15) 2_676 . . . ?
O5 W2 O7 W4 154.2(16) . . . . ?
O6 W2 O7 W4 51.9(16) . . . . ?
O4 W2 O7 W4 -30(3) . . . . ?
O3 W2 O7 W4 -103.9(16) . . . . ?
O19 W2 O7 W4 -41.4(16) . . . . ?
O21 W2 O7 W4 -9.1(14) 2_676 . . . ?
O14 W4 O7 W2 -153.9(15) . . . . ?
O10 W4 O7 W2 103.8(16) . . . . ?
O11 W4 O7 W2 -51.9(16) . . . . ?
O16 W4 O7 W2 24(3) . . . . ?
O21 W4 O7 W2 9.3(14) 2_676 . . . ?
O22 W4 O7 W2 40.9(16) . . . . ?
O1 W1 O8 W5 -155.4(16) . . . . ?
O3 W1 O8 W5 102.7(17) . . . . ?
O17 W1 O8 W5 21(3) 2_676 . . . ?
O2 W1 O8 W5 -53.7(16) . . . . ?
O19 W1 O8 W5 39.3(16) . . . . ?
O20 W1 O8 W5 8.4(14) . . . . ?
O9 W5 O8 W1 156.3(16) . . . . ?
O13 W5 O8 W1 53.7(16) 2_676 . . . ?
O10 W5 O8 W1 -102.5(16) . . . . ?
O15 W5 O8 W1 -27(3) . . . . ?
O20 W5 O8 W1 -8.4(14) . . . . ?
O22 W5 O8 W1 -39.4(16) . . . . ?
O14 W4 O10 W5 154.1(16) . . . . ?
O7 W4 O10 W5 -102.7(17) . . . . ?
O11 W4 O10 W5 -19(3) . . . . ?
O16 W4 O10 W5 52.8(17) . . . . ?
O21 W4 O10 W5 -38.1(17) 2_676 . . . ?
O22 W4 O10 W5 -9.8(15) . . . . ?
O9 W5 O10 W4 -155.0(17) . . . . ?
O8 W5 O10 W4 102.5(17) . . . . ?
O13 W5 O10 W4 27(3) 2_676 . . . ?
O15 W5 O10 W4 -53.5(17) . . . . ?
O20 W5 O10 W4 39.4(18) . . . . ?
O22 W5 O10 W4 9.8(15) . . . . ?
O14 W4 O11 W3 155.3(15) . . . . ?
O10 W4 O11 W3 -31(3) . . . . ?
O7 W4 O11 W3 52.1(16) . . . . ?
O16 W4 O11 W3 -103.7(16) . . . . ?
O21 W4 O11 W3 -10.2(13) 2_676 . . . ?
O22 W4 O11 W3 -39.8(16) . . . . ?
O12 W3 O11 W4 -153.7(15) . . . . ?
O2 W3 O11 W4 105.2(16) 2_676 . . . ?
O13 W3 O11 W4 25(3) . . . . ?
O6 W3 O11 W4 -53.0(15) . . . . ?
O21 W3 O11 W4 10.2(13) 2_676 . . . ?
O20 W3 O11 W4 39.8(16) 2_676 . . . ?
O12 W3 O13 W5 -157.2(15) . . . 2_676 ?
O2 W3 O13 W5 -56.3(16) 2_676 . . 2_676 ?
O11 W3 O13 W5 24(3) . . . 2_676 ?
O6 W3 O13 W5 102.4(15) . . . 2_676 ?
O21 W3 O13 W5 37.3(16) 2_676 . . 2_676 ?
O20 W3 O13 W5 7.7(14) 2_676 . . 2_676 ?
O9 W5 O15 W6 154.0(15) . . . . ?
O8 W5 O15 W6 -23(3) . . . . ?
O13 W5 O15 W6 -102.8(15) 2_676 . . . ?
O10 W5 O15 W6 52.9(15) . . . . ?
O20 W5 O15 W6 -39.3(15) . . . . ?
O22 W5 O15 W6 -9.0(13) . . . . ?
O18 W6 O15 W5 -155.0(14) . . . . ?
O16 W6 O15 W5 -54.3(15) . . . . ?
O17 W6 O15 W5 26(3) . . . . ?
O4 W6 O15 W5 103.0(15) 2_676 . . . ?
O19 W6 O15 W5 39.4(15) 2_676 . . . ?
O22 W6 O15 W5 9.0(13) . . . . ?
O18 W6 O16 W4 153.6(15) . . . . ?
O17 W6 O16 W4 -104.9(15) . . . . ?
O4 W6 O16 W4 -24(3) 2_676 . . . ?
O15 W6 O16 W4 52.7(15) . . . . ?
O19 W6 O16 W4 -40.5(15) 2_676 . . . ?
O22 W6 O16 W4 -10.0(13) . . . . ?
O14 W4 O16 W6 -153.3(15) . . . . ?
O10 W4 O16 W6 -51.3(15) . . . . ?
O7 W4 O16 W6 29(3) . . . . ?
O11 W4 O16 W6 105.4(16) . . . . ?
O21 W4 O16 W6 42.0(16) 2_676 . . . ?
O22 W4 O16 W6 10.0(13) . . . . ?
O18 W6 O17 W1 -154.2(17) . . . 2_676 ?
O16 W6 O17 W1 105.1(18) . . . 2_676 ?
O4 W6 O17 W1 -51.9(18) 2_676 . . 2_676 ?
O15 W6 O17 W1 25(3) . . . 2_676 ?
O19 W6 O17 W1 9.9(16) 2_676 . . 2_676 ?
O22 W6 O17 W1 40.1(18) . . . 2_676 ?
O16 W6 O18 Gd1 104(15) . . . . ?
O17 W6 O18 Gd1 14(15) . . . . ?
O4 W6 O18 Gd1 -77(15) 2_676 . . . ?
O15 W6 O18 Gd1 -166(15) . . . . ?
O19 W6 O18 Gd1 -32(16) 2_676 . . . ?
O22 W6 O18 Gd1 150(14) . . . . ?
O25 Gd1 O18 W6 -117(15) . . . . ?
O23 Gd1 O18 W6 61(15) . . . . ?
O24 Gd1 O18 W6 162(15) . . . . ?
O27 Gd1 O18 W6 148(15) . . . . ?
O28 Gd1 O18 W6 -31(15) . . . . ?
O26 Gd1 O18 W6 -25(15) . . . . ?
O22 P1 O19 O22 180.001(3) . . . 2_676 ?
O19 P1 O19 O22 0(14) 2_676 . . 2_676 ?
O20 P1 O19 O22 119.5(14) . . . 2_676 ?
O20 P1 O19 O22 -60.5(14) 2_676 . . 2_676 ?
O21 P1 O19 O22 60.1(14) . . . 2_676 ?
O21 P1 O19 O22 -119.9(14) 2_676 . . 2_676 ?
O22 P1 O19 O20 60.5(14) . . . . ?
O22 P1 O19 O20 -119.5(14) 2_676 . . . ?
O19 P1 O19 O20 -120(16) 2_676 . . . ?
O20 P1 O19 O20 180.001(3) 2_676 . . . ?
O21 P1 O19 O20 -59.4(14) . . . . ?
O21 P1 O19 O20 120.6(14) 2_676 . . . ?
O22 P1 O19 W6 178.6(13) . . . 2_676 ?
O22 P1 O19 W6 -1.4(13) 2_676 . . 2_676 ?
O19 P1 O19 W6 -2(9) 2_676 . . 2_676 ?
O20 P1 O19 W6 118.1(17) . . . 2_676 ?
O20 P1 O19 W6 -61.9(17) 2_676 . . 2_676 ?
O21 P1 O19 W6 58.7(17) . . . 2_676 ?
O21 P1 O19 W6 -121.3(17) 2_676 . . 2_676 ?
O22 P1 O19 W1 59.0(17) . . . . ?
O22 P1 O19 W1 -121.0(17) 2_676 . . . ?
O19 P1 O19 W1 -121(8) 2_676 . . . ?
O20 P1 O19 W1 -1.5(13) . . . . ?
O20 P1 O19 W1 178.5(13) 2_676 . . . ?
O21 P1 O19 W1 -60.9(17) . . . . ?
O21 P1 O19 W1 119.1(17) 2_676 . . . ?
O22 P1 O19 W2 -61.2(17) . . . . ?
O22 P1 O19 W2 118.8(17) 2_676 . . . ?
O19 P1 O19 W2 119(9) 2_676 . . . ?
O20 P1 O19 W2 -121.7(16) . . . . ?
O20 P1 O19 W2 58.3(16) 2_676 . . . ?
O21 P1 O19 W2 178.9(13) . . . . ?
O21 P1 O19 W2 -1.1(13) 2_676 . . . ?
O1 W1 O19 P1 -178.0(14) . . . . ?
O3 W1 O19 P1 -130.2(18) . . . . ?
O8 W1 O19 P1 -42.5(15) . . . . ?
O17 W1 O19 P1 128.8(18) 2_676 . . . ?
O2 W1 O19 P1 44.8(15) . . . . ?
O20 W1 O19 P1 1.3(11) . . . . ?
O1 W1 O19 O22 113(2) . . . 2_676 ?
O3 W1 O19 O22 160(2) . . . 2_676 ?
O8 W1 O19 O22 -111.8(19) . . . 2_676 ?
O17 W1 O19 O22 59.5(19) 2_676 . . 2_676 ?
O2 W1 O19 O22 -24(2) . . . 2_676 ?
O20 W1 O19 O22 -68(2) . . . 2_676 ?
O1 W1 O19 O20 -179.3(18) . . . . ?
O3 W1 O19 O20 -131.5(13) . . . . ?
O8 W1 O19 O20 -43.8(11) . . . . ?
O17 W1 O19 O20 127.5(13) 2_676 . . . ?
O2 W1 O19 O20 43.5(11) . . . . ?
O1 W1 O19 W6 48(2) . . . 2_676 ?
O3 W1 O19 W6 96.1(9) . . . 2_676 ?
O8 W1 O19 W6 -176.2(7) . . . 2_676 ?
O17 W1 O19 W6 -4.9(7) 2_676 . . 2_676 ?
O2 W1 O19 W6 -88.9(8) . . . 2_676 ?
O20 W1 O19 W6 -132.4(13) . . . 2_676 ?
O1 W1 O19 W2 -44(2) . . . . ?
O3 W1 O19 W2 4.2(7) . . . . ?
O8 W1 O19 W2 91.9(7) . . . . ?
O17 W1 O19 W2 -96.8(9) 2_676 . . . ?
O2 W1 O19 W2 179.3(7) . . . . ?
O20 W1 O19 W2 135.7(13) . . . . ?
O5 W2 O19 P1 179.8(15) . . . . ?
O7 W2 O19 P1 45.2(15) . . . . ?
O6 W2 O19 P1 -43.4(15) . . . . ?
O4 W2 O19 P1 -129.1(17) . . . . ?
O3 W2 O19 P1 130.3(17) . . . . ?
O21 W2 O19 P1 1.0(11) 2_676 . . . ?
O5 W2 O19 O22 -112(2) . . . 2_676 ?
O7 W2 O19 O22 113.9(19) . . . 2_676 ?
O6 W2 O19 O22 25.2(19) . . . 2_676 ?
O4 W2 O19 O22 -60.5(19) . . . 2_676 ?
O3 W2 O19 O22 -161(2) . . . 2_676 ?
O21 W2 O19 O22 70(2) 2_676 . . 2_676 ?
O5 W2 O19 O20 108(3) . . . . ?
O7 W2 O19 O20 -26(2) . . . . ?
O6 W2 O19 O20 -115(2) . . . . ?
O4 W2 O19 O20 159(2) . . . . ?
O3 W2 O19 O20 59(2) . . . . ?
O21 W2 O19 O20 -71(2) 2_676 . . . ?
O5 W2 O19 W6 -46(2) . . . 2_676 ?
O7 W2 O19 W6 179.2(7) . . . 2_676 ?
O6 W2 O19 W6 90.5(7) . . . 2_676 ?
O4 W2 O19 W6 4.8(7) . . . 2_676 ?
O3 W2 O19 W6 -95.7(9) . . . 2_676 ?
O21 W2 O19 W6 135.0(13) 2_676 . . 2_676 ?
O5 W2 O19 W1 45(2) . . . . ?
O7 W2 O19 W1 -89.2(8) . . . . ?
O6 W2 O19 W1 -177.8(7) . . . . ?
O4 W2 O19 W1 96.5(9) . . . . ?
O3 W2 O19 W1 -4.1(7) . . . . ?
O21 W2 O19 W1 -133.4(13) 2_676 . . . ?
O22 P1 O20 O22 179.998(8) 2_676 . . . ?
O19 P1 O20 O22 -61.3(14) 2_676 . . . ?
O19 P1 O20 O22 118.7(14) . . . . ?
O20 P1 O20 O22 136(12) 2_676 . . . ?
O21 P1 O20 O22 -123.5(14) . . . . ?
O21 P1 O20 O22 56.5(14) 2_676 . . . ?
O22 P1 O20 O21 123.5(14) . . . . ?
O22 P1 O20 O21 -56.5(14) 2_676 . . . ?
O19 P1 O20 O21 62.2(14) 2_676 . . . ?
O19 P1 O20 O21 -117.8(14) . . . . ?
O20 P1 O20 O21 -100(11) 2_676 . . . ?
O21 P1 O20 O21 180.001(5) 2_676 . . . ?
O22 P1 O20 O19 -118.7(14) . . . . ?
O22 P1 O20 O19 61.3(14) 2_676 . . . ?
O19 P1 O20 O19 179.997(3) 2_676 . . . ?
O20 P1 O20 O19 18(12) 2_676 . . . ?
O21 P1 O20 O19 117.8(14) . . . . ?
O21 P1 O20 O19 -62.2(14) 2_676 . . . ?
O22 P1 O20 W3 121.6(19) . . . 2_676 ?
O22 P1 O20 W3 -58.4(19) 2_676 . . 2_676 ?
O19 P1 O20 W3 60.3(18) 2_676 . . 2_676 ?
O19 P1 O20 W3 -119.7(18) . . . 2_676 ?
O20 P1 O20 W3 -102(11) 2_676 . . 2_676 ?
O21 P1 O20 W3 -1.9(14) . . . 2_676 ?
O21 P1 O20 W3 178.1(14) 2_676 . . 2_676 ?
O22 P1 O20 W5 -0.1(13) . . . . ?
O22 P1 O20 W5 179.9(13) 2_676 . . . ?
O19 P1 O20 W5 -61.3(17) 2_676 . . . ?
O19 P1 O20 W5 118.7(17) . . . . ?
O20 P1 O20 W5 136(11) 2_676 . . . ?
O21 P1 O20 W5 -123.5(18) . . . . ?
O21 P1 O20 W5 56.5(18) 2_676 . . . ?
O22 P1 O20 W1 -117.3(16) . . . . ?
O22 P1 O20 W1 62.7(16) 2_676 . . . ?
O19 P1 O20 W1 -178.5(13) 2_676 . . . ?
O19 P1 O20 W1 1.5(13) . . . . ?
O20 P1 O20 W1 19(10) 2_676 . . . ?
O21 P1 O20 W1 119.3(16) . . . . ?
O21 P1 O20 W1 -60.7(16) 2_676 . . . ?
O22 O19 O20 P1 -44.3(11) 2_676 . . . ?
W6 O19 O20 P1 -107.3(17) 2_676 . . . ?
W1 O19 O20 P1 178.7(11) . . . . ?
W2 O19 O20 P1 107(2) . . . . ?
P1 O19 O20 O22 -44.9(11) . . . . ?
O22 O19 O20 O22 -89.3(15) 2_676 . . . ?
W6 O19 O20 O22 -152.2(16) 2_676 . . . ?
W1 O19 O20 O22 133.8(13) . . . . ?
W2 O19 O20 O22 62(2) . . . . ?
P1 O19 O20 O21 47.7(12) . . . . ?
O22 O19 O20 O21 3.3(15) 2_676 . . . ?
W6 O19 O20 O21 -60(2) 2_676 . . . ?
W1 O19 O20 O21 -133.7(13) . . . . ?
W2 O19 O20 O21 154.4(18) . . . . ?
P1 O19 O20 W3 108.0(19) . . . 2_676 ?
O22 O19 O20 W3 64(2) 2_676 . . 2_676 ?
W6 O19 O20 W3 1(3) 2_676 . . 2_676 ?
W1 O19 O20 W3 -73.3(17) . . . 2_676 ?
W2 O19 O20 W3 -145.3(14) . . . 2_676 ?
P1 O19 O20 W5 -106.0(18) . . . . ?
O22 O19 O20 W5 -150.3(17) 2_676 . . . ?
W6 O19 O20 W5 146.7(13) 2_676 . . . ?
W1 O19 O20 W5 72.7(16) . . . . ?
W2 O19 O20 W5 1(3) . . . . ?
P1 O19 O20 W1 -178.7(11) . . . . ?
O22 O19 O20 W1 137.0(13) 2_676 . . . ?
W6 O19 O20 W1 74.0(16) 2_676 . . . ?
W2 O19 O20 W1 -72.0(17) . . . . ?
O9 W5 O20 P1 -176.9(17) . . . . ?
O8 W5 O20 P1 -128.0(17) . . . . ?
O13 W5 O20 P1 132.0(18) 2_676 . . . ?
O10 W5 O20 P1 -42.4(16) . . . . ?
O15 W5 O20 P1 44.4(16) . . . . ?
O22 W5 O20 P1 0.1(11) . . . . ?
O9 W5 O20 O22 -177(2) . . . . ?
O8 W5 O20 O22 -128.0(13) . . . . ?
O13 W5 O20 O22 132.0(13) 2_676 . . . ?
O10 W5 O20 O22 -42.5(11) . . . . ?
O15 W5 O20 O22 44.3(11) . . . . ?
O9 W5 O20 O21 110(3) . . . . ?
O8 W5 O20 O21 158(2) . . . . ?
O13 W5 O20 O21 58.5(19) 2_676 . . . ?
O10 W5 O20 O21 -116(2) . . . . ?
O15 W5 O20 O21 -29(2) . . . . ?
O22 W5 O20 O21 -73(2) . . . . ?
O9 W5 O20 O19 -108(3) . . . . ?
O8 W5 O20 O19 -59.2(19) . . . . ?
O13 W5 O20 O19 -159(2) 2_676 . . . ?
O10 W5 O20 O19 26(2) . . . . ?
O15 W5 O20 O19 113.1(19) . . . . ?
O22 W5 O20 O19 68.8(19) . . . . ?
O9 W5 O20 W3 47(3) . . . 2_676 ?
O8 W5 O20 W3 96.1(9) . . . 2_676 ?
O13 W5 O20 W3 -3.9(7) 2_676 . . 2_676 ?
O10 W5 O20 W3 -178.4(8) . . . 2_676 ?
O15 W5 O20 W3 -91.6(8) . . . 2_676 ?
O22 W5 O20 W3 -135.9(14) . . . 2_676 ?
O9 W5 O20 W1 -45(3) . . . . ?
O8 W5 O20 W1 3.9(6) . . . . ?
O13 W5 O20 W1 -96.1(8) 2_676 . . . ?
O10 W5 O20 W1 89.5(7) . . . . ?
O15 W5 O20 W1 176.3(7) . . . . ?
O22 W5 O20 W1 131.9(13) . . . . ?
O1 W1 O20 P1 178.1(14) . . . . ?
O3 W1 O20 P1 40.9(15) . . . . ?
O8 W1 O20 P1 128.0(16) . . . . ?
O17 W1 O20 P1 -46.7(14) 2_676 . . . ?
O2 W1 O20 P1 -131.3(16) . . . . ?
O19 W1 O20 P1 -1.3(11) . . . . ?
O1 W1 O20 O22 110(2) . . . . ?
O3 W1 O20 O22 -26.7(19) . . . . ?
O8 W1 O20 O22 60.4(18) . . . . ?
O17 W1 O20 O22 -114.3(18) 2_676 . . . ?
O2 W1 O20 O22 161(2) . . . . ?
O19 W1 O20 O22 -68.8(19) . . . . ?
O1 W1 O20 O21 -110(2) . . . . ?
O3 W1 O20 O21 112.9(19) . . . . ?
O8 W1 O20 O21 -160(2) . . . . ?
O17 W1 O20 O21 25.4(19) 2_676 . . . ?
O2 W1 O20 O21 -59.3(18) . . . . ?
O19 W1 O20 O21 71(2) . . . . ?
O1 W1 O20 O19 179.3(18) . . . . ?
O3 W1 O20 O19 42.1(11) . . . . ?
O8 W1 O20 O19 129.3(13) . . . . ?
O17 W1 O20 O19 -45.4(11) 2_676 . . . ?
O2 W1 O20 O19 -130.0(13) . . . . ?
O1 W1 O20 W3 -46(2) . . . 2_676 ?
O3 W1 O20 W3 176.5(7) . . . 2_676 ?
O8 W1 O20 W3 -96.4(9) . . . 2_676 ?
O17 W1 O20 W3 88.9(8) 2_676 . . 2_676 ?
O2 W1 O20 W3 4.3(7) . . . 2_676 ?
O19 W1 O20 W3 134.4(13) . . . 2_676 ?
O1 W1 O20 W5 46(2) . . . . ?
O3 W1 O20 W5 -91.1(7) . . . . ?
O8 W1 O20 W5 -3.9(6) . . . . ?
O17 W1 O20 W5 -178.6(7) 2_676 . . . ?
O2 W1 O20 W5 96.7(9) . . . . ?
O19 W1 O20 W5 -133.2(13) . . . . ?
O22 P1 O21 O22 180.002(11) . . . 2_676 ?
O19 P1 O21 O22 118.3(15) 2_676 . . 2_676 ?
O19 P1 O21 O22 -61.7(15) . . . 2_676 ?
O20 P1 O21 O22 -122.7(15) . . . 2_676 ?
O20 P1 O21 O22 57.3(15) 2_676 . . 2_676 ?
O21 P1 O21 O22 -87(8) 2_676 . . 2_676 ?
O22 P1 O21 O20 -57.3(15) . . . . ?
O22 P1 O21 O20 122.7(15) 2_676 . . . ?
O19 P1 O21 O20 -119.0(15) 2_676 . . . ?
O19 P1 O21 O20 61.0(15) . . . . ?
O20 P1 O21 O20 179.997(4) 2_676 . . . ?
O21 P1 O21 O20 36(8) 2_676 . . . ?
O22 P1 O21 W4 177.7(14) . . . 2_676 ?
O22 P1 O21 W4 -2.3(14) 2_676 . . 2_676 ?
O19 P1 O21 W4 116.0(18) 2_676 . . 2_676 ?
O19 P1 O21 W4 -64.0(18) . . . 2_676 ?
O20 P1 O21 W4 -125.0(19) . . . 2_676 ?
O20 P1 O21 W4 55.0(19) 2_676 . . 2_676 ?
O21 P1 O21 W4 -89(3) 2_676 . . 2_676 ?
O22 P1 O21 W3 -55.4(18) . . . 2_676 ?
O22 P1 O21 W3 124.6(18) 2_676 . . 2_676 ?
O19 P1 O21 W3 -117.2(16) 2_676 . . 2_676 ?
O19 P1 O21 W3 62.8(16) . . . 2_676 ?
O20 P1 O21 W3 1.8(14) . . . 2_676 ?
O20 P1 O21 W3 -178.2(14) 2_676 . . 2_676 ?
O21 P1 O21 W3 38(2) 2_676 . . 2_676 ?
O22 P1 O21 W2 60.7(17) . . . 2_676 ?
O22 P1 O21 W2 -119.3(17) 2_676 . . 2_676 ?
O19 P1 O21 W2 -1.1(12) 2_676 . . 2_676 ?
O19 P1 O21 W2 178.9(12) . . . 2_676 ?
O20 P1 O21 W2 118.0(17) . . . 2_676 ?
O20 P1 O21 W2 -62.0(17) 2_676 . . 2_676 ?
O21 P1 O21 W2 154(3) 2_676 . . 2_676 ?
O22 O20 O21 P1 42.2(10) . . . . ?
O19 O20 O21 P1 -45.8(11) . . . . ?
W3 O20 O21 P1 178.4(12) 2_676 . . . ?
W5 O20 O21 P1 106.4(19) . . . . ?
W1 O20 O21 P1 -107.6(19) . . . . ?
P1 O20 O21 O22 42.4(12) . . . 2_676 ?
O22 O20 O21 O22 84.6(16) . . . 2_676 ?
O19 O20 O21 O22 -3.4(16) . . . 2_676 ?
W3 O20 O21 O22 -139.2(14) 2_676 . . 2_676 ?
W5 O20 O21 O22 148.8(17) . . . 2_676 ?
W1 O20 O21 O22 -65(2) . . . 2_676 ?
P1 O20 O21 W4 107(2) . . . 2_676 ?
O22 O20 O21 W4 149(2) . . . 2_676 ?
O19 O20 O21 W4 61(2) . . . 2_676 ?
W3 O20 O21 W4 -74(2) 2_676 . . 2_676 ?
W5 O20 O21 W4 -146.4(15) . . . 2_676 ?
W1 O20 O21 W4 0(3) . . . 2_676 ?
P1 O20 O21 W3 -178.4(12) . . . 2_676 ?
O22 O20 O21 W3 -136.1(14) . . . 2_676 ?
O19 O20 O21 W3 135.9(14) . . . 2_676 ?
W5 O20 O21 W3 -72.0(17) . . . 2_676 ?
W1 O20 O21 W3 74.0(15) . . . 2_676 ?
P1 O20 O21 W2 -102.6(18) . . . 2_676 ?
O22 O20 O21 W2 -60(2) . . . 2_676 ?
O19 O20 O21 W2 -148.4(18) . . . 2_676 ?
W3 O20 O21 W2 75.7(16) 2_676 . . 2_676 ?
W5 O20 O21 W2 4(3) . . . 2_676 ?
W1 O20 O21 W2 149.7(13) . . . 2_676 ?
O22 P1 O22 O21 44(9) 2_676 . . 2_676 ?
O19 P1 O22 O21 -117.3(15) 2_676 . . 2_676 ?
O19 P1 O22 O21 62.7(15) . . . 2_676 ?
O20 P1 O22 O21 123.7(15) . . . 2_676 ?
O20 P1 O22 O21 -56.3(15) 2_676 . . 2_676 ?
O21 P1 O22 O21 179.998(9) . . . 2_676 ?
O22 P1 O22 O20 -80(9) 2_676 . . . ?
O19 P1 O22 O20 119.0(15) 2_676 . . . ?
O19 P1 O22 O20 -61.0(15) . . . . ?
O20 P1 O22 O20 180.002(7) 2_676 . . . ?
O21 P1 O22 O20 56.3(15) . . . . ?
O21 P1 O22 O20 -123.7(15) 2_676 . . . ?
O22 P1 O22 O19 161(9) 2_676 . . 2_676 ?
O19 P1 O22 O19 180.000(2) . . . 2_676 ?
O20 P1 O22 O19 -119.0(15) . . . 2_676 ?
O20 P1 O22 O19 61.0(15) 2_676 . . 2_676 ?
O21 P1 O22 O19 -62.7(15) . . . 2_676 ?
O21 P1 O22 O19 117.3(15) 2_676 . . 2_676 ?
O22 P1 O22 W5 -80(9) 2_676 . . . ?
O19 P1 O22 W5 119.1(16) 2_676 . . . ?
O19 P1 O22 W5 -60.9(16) . . . . ?
O20 P1 O22 W5 0.1(13) . . . . ?
O20 P1 O22 W5 -179.9(13) 2_676 . . . ?
O21 P1 O22 W5 56.4(17) . . . . ?
O21 P1 O22 W5 -123.6(17) 2_676 . . . ?
O22 P1 O22 W6 160(9) 2_676 . . . ?
O19 P1 O22 W6 -1.3(13) 2_676 . . . ?
O19 P1 O22 W6 178.7(13) . . . . ?
O20 P1 O22 W6 -120.3(17) . . . . ?
O20 P1 O22 W6 59.7(17) 2_676 . . . ?
O21 P1 O22 W6 -64.0(17) . . . . ?
O21 P1 O22 W6 116.0(17) 2_676 . . . ?
O22 P1 O22 W4 42(9) 2_676 . . . ?
O19 P1 O22 W4 -119.5(18) 2_676 . . . ?
O19 P1 O22 W4 60.5(18) . . . . ?
O20 P1 O22 W4 121.5(18) . . . . ?
O20 P1 O22 W4 -58.5(18) 2_676 . . . ?
O21 P1 O22 W4 177.8(13) . . . . ?
O21 P1 O22 W4 -2.2(13) 2_676 . . . ?
O21 O20 O22 P1 -44.3(11) . . . . ?
O19 O20 O22 P1 45.3(10) . . . . ?
W3 O20 O22 P1 -106.9(19) 2_676 . . . ?
W5 O20 O22 P1 179.9(11) . . . . ?
W1 O20 O22 P1 105.9(18) . . . . ?
P1 O20 O22 O21 -45.0(11) . . . 2_676 ?
O21 O20 O22 O21 -89.3(16) . . . 2_676 ?
O19 O20 O22 O21 0.3(16) . . . 2_676 ?
W3 O20 O22 O21 -151.9(17) 2_676 . . 2_676 ?
W5 O20 O22 O21 134.9(13) . . . 2_676 ?
W1 O20 O22 O21 61(2) . . . 2_676 ?
P1 O20 O22 O19 45.9(11) . . . 2_676 ?
O21 O20 O22 O19 1.6(16) . . . 2_676 ?
O19 O20 O22 O19 91.2(15) . . . 2_676 ?
W3 O20 O22 O19 -61(2) 2_676 . . 2_676 ?
W5 O20 O22 O19 -134.2(12) . . . 2_676 ?
W1 O20 O22 O19 151.8(16) . . . 2_676 ?
P1 O20 O22 W5 -179.9(11) . . . . ?
O21 O20 O22 W5 135.8(14) . . . . ?
O19 O20 O22 W5 -134.6(13) . . . . ?
W3 O20 O22 W5 73.2(17) 2_676 . . . ?
W1 O20 O22 W5 -74.0(15) . . . . ?
P1 O20 O22 W6 107.4(17) . . . . ?
O21 O20 O22 W6 63(2) . . . . ?
O19 O20 O22 W6 152.7(16) . . . . ?
W3 O20 O22 W6 1(3) 2_676 . . . ?
W5 O20 O22 W6 -72.7(15) . . . . ?
W1 O20 O22 W6 -146.7(12) . . . . ?
P1 O20 O22 W4 -108.2(17) . . . . ?
O21 O20 O22 W4 -152.5(16) . . . . ?
O19 O20 O22 W4 -63.0(19) . . . . ?
W3 O20 O22 W4 144.9(13) 2_676 . . . ?
W5 O20 O22 W4 71.7(15) . . . . ?
W1 O20 O22 W4 -2(3) . . . . ?
O9 W5 O22 P1 177.0(17) . . . . ?
O8 W5 O22 P1 44.7(14) . . . . ?
O13 W5 O22 P1 -41.9(15) 2_676 . . . ?
O10 W5 O22 P1 130.8(17) . . . . ?
O15 W5 O22 P1 -129.6(16) . . . . ?
O20 W5 O22 P1 -0.1(12) . . . . ?
O9 W5 O22 O21 100(3) . . . 2_676 ?
O8 W5 O22 O21 -33(2) . . . 2_676 ?
O13 W5 O22 O21 -119(2) 2_676 . . 2_676 ?
O10 W5 O22 O21 53.5(19) . . . 2_676 ?
O15 W5 O22 O21 153(2) . . . 2_676 ?
O20 W5 O22 O21 -77(2) . . . 2_676 ?
O9 W5 O22 O20 177(2) . . . . ?
O8 W5 O22 O20 44.7(12) . . . . ?
O13 W5 O22 O20 -41.9(12) 2_676 . . . ?
O10 W5 O22 O20 130.9(13) . . . . ?
O15 W5 O22 O20 -129.5(13) . . . . ?
O9 W5 O22 O19 -111(3) . . . 2_676 ?
O8 W5 O22 O19 116.8(19) . . . 2_676 ?
O13 W5 O22 O19 30.2(19) 2_676 . . 2_676 ?
O10 W5 O22 O19 -157(2) . . . 2_676 ?
O15 W5 O22 O19 -57.4(18) . . . 2_676 ?
O20 W5 O22 O19 72(2) . . . 2_676 ?
O9 W5 O22 W6 -49(2) . . . . ?
O8 W5 O22 W6 178.7(7) . . . . ?
O13 W5 O22 W6 92.1(7) 2_676 . . . ?
O10 W5 O22 W6 -95.1(9) . . . . ?
O15 W5 O22 W6 4.5(6) . . . . ?
O20 W5 O22 W6 134.0(13) . . . . ?
O9 W5 O22 W4 42(2) . . . . ?
O8 W5 O22 W4 -90.7(7) . . . . ?
O13 W5 O22 W4 -177.2(7) 2_676 . . . ?
O10 W5 O22 W4 -4.5(6) . . . . ?
O15 W5 O22 W4 95.1(8) . . . . ?
O20 W5 O22 W4 -135.4(13) . . . . ?
O18 W6 O22 P1 -179.5(14) . . . . ?
O16 W6 O22 P1 -128.5(17) . . . . ?
O17 W6 O22 P1 -42.5(15) . . . . ?
O4 W6 O22 P1 46.0(15) 2_676 . . . ?
O15 W6 O22 P1 131.1(17) . . . . ?
O19 W6 O22 P1 1.2(12) 2_676 . . . ?
O18 W6 O22 O21 -107(2) . . . 2_676 ?
O16 W6 O22 O21 -55.9(16) . . . 2_676 ?
O17 W6 O22 O21 30.0(17) . . . 2_676 ?
O4 W6 O22 O21 118.6(17) 2_676 . . 2_676 ?
O15 W6 O22 O21 -156.4(19) . . . 2_676 ?
O19 W6 O22 O21 73.7(18) 2_676 . . 2_676 ?
O18 W6 O22 O20 108(2) . . . . ?
O16 W6 O22 O20 159(2) . . . . ?
O17 W6 O22 O20 -114.6(18) . . . . ?
O4 W6 O22 O20 -26.1(18) 2_676 . . . ?
O15 W6 O22 O20 59.0(18) . . . . ?
O19 W6 O22 O20 -70.9(19) 2_676 . . . ?
O18 W6 O22 O19 179.3(18) . . . 2_676 ?
O16 W6 O22 O19 -129.6(13) . . . 2_676 ?
O17 W6 O22 O19 -43.7(12) . . . 2_676 ?
O4 W6 O22 O19 44.8(12) 2_676 . . 2_676 ?
O15 W6 O22 O19 129.9(13) . . . 2_676 ?
O18 W6 O22 W5 45(2) . . . . ?
O16 W6 O22 W5 96.0(8) . . . . ?
O17 W6 O22 W5 -178.1(7) . . . . ?
O4 W6 O22 W5 -89.5(7) 2_676 . . . ?
O15 W6 O22 W5 -4.5(6) . . . . ?
O19 W6 O22 W5 -134.4(13) 2_676 . . . ?
O18 W6 O22 W4 -46(2) . . . . ?
O16 W6 O22 W4 5.0(6) . . . . ?
O17 W6 O22 W4 90.9(7) . . . . ?
O4 W6 O22 W4 179.5(7) 2_676 . . . ?
O15 W6 O22 W4 -95.5(8) . . . . ?
O19 W6 O22 W4 134.6(13) 2_676 . . . ?
O14 W4 O22 P1 179.3(16) . . . . ?
O10 W4 O22 P1 -131.6(18) . . . . ?
O7 W4 O22 P1 -44.4(16) . . . . ?
O11 W4 O22 P1 44.5(16) . . . . ?
O16 W4 O22 P1 127.8(17) . . . . ?
O21 W4 O22 P1 2.0(12) 2_676 . . . ?
O14 W4 O22 O21 177(2) . . . 2_676 ?
O10 W4 O22 O21 -133.6(14) . . . 2_676 ?
O7 W4 O22 O21 -46.4(12) . . . 2_676 ?
O11 W4 O22 O21 42.5(12) . . . 2_676 ?
O16 W4 O22 O21 125.8(13) . . . 2_676 ?
O14 W4 O22 O20 -107(3) . . . . ?
O10 W4 O22 O20 -58.3(18) . . . . ?
O7 W4 O22 O20 28.9(19) . . . . ?
O11 W4 O22 O20 117.8(19) . . . . ?
O16 W4 O22 O20 -159(2) . . . . ?
O21 W4 O22 O20 75(2) 2_676 . . . ?
O14 W4 O22 O19 108(3) . . . 2_676 ?
O10 W4 O22 O19 157(2) . . . 2_676 ?
O7 W4 O22 O19 -115.7(18) . . . 2_676 ?
O11 W4 O22 O19 -26.8(18) . . . 2_676 ?
O16 W4 O22 O19 56.5(18) . . . 2_676 ?
O21 W4 O22 O19 -69.3(19) 2_676 . . 2_676 ?
O14 W4 O22 W5 -45(2) . . . . ?
O10 W4 O22 W5 4.6(7) . . . . ?
O7 W4 O22 W5 91.8(7) . . . . ?
O11 W4 O22 W5 -179.4(7) . . . . ?
O16 W4 O22 W5 -96.0(8) . . . . ?
O21 W4 O22 W5 138.2(14) 2_676 . . . ?
O14 W4 O22 W6 47(2) . . . . ?
O10 W4 O22 W6 95.7(8) . . . . ?
O7 W4 O22 W6 -177.1(7) . . . . ?
O11 W4 O22 W6 -88.3(7) . . . . ?
O16 W4 O22 W6 -4.9(6) . . . . ?
O21 W4 O22 W6 -130.7(14) 2_676 . . . ?
O25 Gd1 O23 C1 -13(10) . . . . ?
O24 Gd1 O23 C1 -178(7) . . . . ?
O27 Gd1 O23 C1 -104(7) . . . . ?
O28 Gd1 O23 C1 108(7) . . . . ?
O26 Gd1 O23 C1 35(7) . . . . ?
O18 Gd1 O23 C1 -34(7) . . . . ?
O25 Gd1 O24 C6 -132(4) . . . . ?
O23 Gd1 O24 C6 46(4) . . . . ?
O27 Gd1 O24 C6 -41(4) . . . . ?
O28 Gd1 O24 C6 134(4) . . . . ?
O26 Gd1 O24 C6 138(4) . . . . ?
O18 Gd1 O24 C6 -54(5) . . . . ?
O23 Gd1 O25 C11 49(100) . . . . ?
O24 Gd1 O25 C11 -145(100) . . . . ?
O27 Gd1 O25 C11 140(100) . . . . ?
O28 Gd1 O25 C11 -71(100) . . . . ?
O26 Gd1 O25 C11 1(100) . . . . ?
O18 Gd1 O25 C11 70(100) . . . . ?
O25 Gd1 O26 C16 16(4) . . . . ?
O23 Gd1 O26 C16 -158(4) . . . . ?
O24 Gd1 O26 C16 107(4) . . . . ?
O27 Gd1 O26 C16 -75(5) . . . . ?
O28 Gd1 O26 C16 111(5) . . . . ?
O18 Gd1 O26 C16 -65(4) . . . . ?
O25 Gd1 O27 C21 -123(4) . . . . ?
O23 Gd1 O27 C21 48(4) . . . . ?
O24 Gd1 O27 C21 145(4) . . . . ?
O28 Gd1 O27 C21 136(4) . . . . ?
O26 Gd1 O27 C21 -34(5) . . . . ?
O18 Gd1 O27 C21 -43(4) . . . . ?
O25 Gd1 O28 C26' 73(4) . . . . ?
O23 Gd1 O28 C26' -100(4) . . . . ?
O24 Gd1 O28 C26' 164(4) . . . . ?
O27 Gd1 O28 C26' 173(3) . . . . ?
O26 Gd1 O28 C26' -14(4) . . . . ?
O18 Gd1 O28 C26' -9(4) . . . . ?
O25 Gd1 O28 C26 124(4) . . . . ?
O23 Gd1 O28 C26 -49(4) . . . . ?
O24 Gd1 O28 C26 -146(4) . . . . ?
O27 Gd1 O28 C26 -136(4) . . . . ?
O26 Gd1 O28 C26 36(4) . . . . ?
O18 Gd1 O28 C26 42(5) . . . . ?
O29 W7 O30 W9 155.3(15) . . . . ?
O43 W7 O30 W9 -23(3) 2_565 . . . ?
O45 W7 O30 W9 54.1(16) 2_565 . . . ?
O31 W7 O30 W9 -102.9(17) . . . . ?
O48 W7 O30 W9 -40.1(16) . . . . ?
O38 W9 O30 W7 -156.7(15) . . . . ?
O37 W9 O30 W7 -53.8(16) . . . . ?
O35 W9 O30 W7 103.2(17) . . . . ?
O39 W9 O30 W7 26(3) . . . . ?
O50 W9 O30 W7 40.8(17) . . . . ?
O33 W8 O31 W7 155.9(16) . . . . ?
O40 W8 O31 W7 52.6(17) 2_565 . . . ?
O32 W8 O31 W7 -102.4(17) . . . . ?
O34 W8 O31 W7 -28(3) . . . . ?
O48 W8 O31 W7 -9.9(15) . . . . ?
O49 W8 O31 W7 -38.6(17) . . . . ?
O29 W7 O31 W8 -155.6(16) . . . . ?
O30 W7 O31 W8 103.6(17) . . . . ?
O43 W7 O31 W8 -52.6(17) 2_565 . . . ?
O45 W7 O31 W8 27(3) 2_565 . . . ?
O48 W7 O31 W8 10.0(15) . . . . ?
O33 W8 O32 W10 -151.7(17) . . . . ?
O40 W8 O32 W10 28(3) 2_565 . . . ?
O31 W8 O32 W10 105.2(18) . . . . ?
O34 W8 O32 W10 -51.1(18) . . . . ?
O48 W8 O32 W10 43.0(18) . . . . ?
O49 W8 O32 W10 9.2(15) . . . . ?
O36 W10 O32 W8 153.7(17) . . . . ?
O35 W10 O32 W8 -105.1(18) . . . . ?
O42 W10 O32 W8 -27(3) . . . . ?
O44 W10 O32 W8 53.4(17) . . . . ?
O50 W10 O32 W8 -41.6(18) . . . . ?
O49 W10 O32 W8 -9.2(15) . . . . ?
O46 W11 O34 W8 -155.6(16) . . . . ?
O45 W11 O34 W8 24(3) . . . . ?
O37 W11 O34 W8 101.5(16) 2_565 . . . ?
O44 W11 O34 W8 -55.4(16) . . . . ?
O47 W11 O34 W8 36.7(16) 2_565 . . . ?
O49 W11 O34 W8 9.3(14) . . . . ?
O33 W8 O34 W11 154.8(16) . . . . ?
O40 W8 O34 W11 -101.6(17) 2_565 . . . ?
O32 W8 O34 W11 53.3(16) . . . . ?
O31 W8 O34 W11 -21(3) . . . . ?
O48 W8 O34 W11 -37.3(17) . . . . ?
O49 W8 O34 W11 -9.3(14) . . . . ?
O36 W10 O35 W9 -156.8(17) . . . . ?
O42 W10 O35 W9 -54.2(18) . . . . ?
O32 W10 O35 W9 100.9(18) . . . . ?
O44 W10 O35 W9 24(3) . . . . ?
O50 W10 O35 W9 8.3(16) . . . . ?
O49 W10 O35 W9 38.2(19) . . . . ?
O38 W9 O35 W10 155.4(17) . . . . ?
O37 W9 O35 W10 -26(3) . . . . ?
O30 W9 O35 W10 -101.8(18) . . . . ?
O39 W9 O35 W10 54.0(18) . . . . ?
O50 W9 O35 W10 -8.2(15) . . . . ?
O38 W9 O37 W11 157.5(16) . . . 2_565 ?
O35 W9 O37 W11 -21(3) . . . 2_565 ?
O30 W9 O37 W11 55.3(17) . . . 2_565 ?
O39 W9 O37 W11 -100.2(17) . . . 2_565 ?
O50 W9 O37 W11 -36.8(17) . . . 2_565 ?
O41 W12 O39 W9 156.6(16) . . . . ?
O42 W12 O39 W9 55.1(17) . . . . ?
O43 W12 O39 W9 -20(3) . . . . ?
O40 W12 O39 W9 -99.9(17) . . . . ?
O50 W12 O39 W9 -5.0(15) . . . . ?
O48 W12 O39 W9 -38.4(17) 2_565 . . . ?
O38 W9 O39 W12 -155.8(16) . . . . ?
O37 W9 O39 W12 100.5(17) . . . . ?
O35 W9 O39 W12 -56.1(17) . . . . ?
O30 W9 O39 W12 21(3) . . . . ?
O50 W9 O39 W12 5.1(15) . . . . ?
O41 W12 O40 W8 -156.2(17) . . . 2_565 ?
O39 W12 O40 W8 102.6(18) . . . 2_565 ?
O42 W12 O40 W8 23(3) . . . 2_565 ?
O43 W12 O40 W8 -53.6(18) . . . 2_565 ?
O50 W12 O40 W8 39.6(18) . . . 2_565 ?
O48 W12 O40 W8 5.7(16) 2_565 . . 2_565 ?
O41 W12 O42 W10 -154.7(17) . . . . ?
O39 W12 O42 W10 -54.0(18) . . . . ?
O43 W12 O42 W10 102.5(18) . . . . ?
O40 W12 O42 W10 26(3) . . . . ?
O50 W12 O42 W10 7.3(15) . . . . ?
O48 W12 O42 W10 41.3(18) 2_565 . . . ?
O36 W10 O42 W12 155.5(17) . . . . ?
O35 W10 O42 W12 54.4(18) . . . . ?
O32 W10 O42 W12 -24(3) . . . . ?
O44 W10 O42 W12 -104.0(18) . . . . ?
O50 W10 O42 W12 -7.5(15) . . . . ?
O49 W10 O42 W12 -39.7(18) . . . . ?
O41 W12 O43 W7 153.8(15) . . . 2_565 ?
O39 W12 O43 W7 -29(3) . . . 2_565 ?
O42 W12 O43 W7 -104.4(17) . . . 2_565 ?
O40 W12 O43 W7 50.7(17) . . . 2_565 ?
O50 W12 O43 W7 -43.0(17) . . . 2_565 ?
O48 W12 O43 W7 -8.7(14) 2_565 . . 2_565 ?
O46 W11 O44 W10 155.5(15) . . . . ?
O34 W11 O44 W10 54.2(15) . . . . ?
O45 W11 O44 W10 -101.4(15) . . . . ?
O37 W11 O44 W10 -25(3) 2_565 . . . ?
O47 W11 O44 W10 -36.4(15) 2_565 . . . ?
O49 W11 O44 W10 -7.3(13) . . . . ?
O36 W10 O44 W11 -156.1(14) . . . . ?
O35 W10 O44 W11 23(3) . . . . ?
O42 W10 O44 W11 101.0(15) . . . . ?
O32 W10 O44 W11 -54.0(15) . . . . ?
O50 W10 O44 W11 37.1(15) . . . . ?
O49 W10 O44 W11 7.2(13) . . . . ?
O46 W11 O45 W7 -156.8(14) . . . 2_565 ?
O34 W11 O45 W7 24(3) . . . 2_565 ?
O37 W11 O45 W7 -54.6(15) 2_565 . . 2_565 ?
O44 W11 O45 W7 102.6(15) . . . 2_565 ?
O47 W11 O45 W7 9.7(13) 2_565 . . 2_565 ?
O49 W11 O45 W7 36.8(15) . . . 2_565 ?
O47 P2 O47 O49 53(9) 2_565 . . 2_565 ?
O49 P2 O47 O49 180.001(1) . . . 2_565 ?
O50 P2 O47 O49 58.0(16) 2_565 . . 2_565 ?
O50 P2 O47 O49 -122.0(16) . . . 2_565 ?
O48 P2 O47 O49 -54.5(17) 2_565 . . 2_565 ?
O48 P2 O47 O49 125.5(17) . . . 2_565 ?
O47 P2 O47 O48 -72(9) 2_565 . . . ?
O49 P2 O47 O48 -125.5(17) 2_565 . . . ?
O49 P2 O47 O48 54.5(17) . . . . ?
O50 P2 O47 O48 -67.4(15) 2_565 . . . ?
O50 P2 O47 O48 112.6(15) . . . . ?
O48 P2 O47 O48 179.998(1) 2_565 . . . ?
O47 P2 O47 O50 175(8) 2_565 . . . ?
O49 P2 O47 O50 122.0(16) 2_565 . . . ?
O49 P2 O47 O50 -58.0(16) . . . . ?
O50 P2 O47 O50 180.002(3) 2_565 . . . ?
O48 P2 O47 O50 67.4(15) 2_565 . . . ?
O48 P2 O47 O50 -112.6(15) . . . . ?
O47 P2 O47 W11 53(6) 2_565 . . 2_565 ?
O49 P2 O47 W11 -0.4(14) 2_565 . . 2_565 ?
O49 P2 O47 W11 179.6(14) . . . 2_565 ?
O50 P2 O47 W11 57.6(18) 2_565 . . 2_565 ?
O50 P2 O47 W11 -122.4(18) . . . 2_565 ?
O48 P2 O47 W11 -55.0(19) 2_565 . . 2_565 ?
O48 P2 O47 W11 125.0(19) . . . 2_565 ?
O47 P2 O48 O47 180.0 2_565 . . . ?
O49 P2 O48 O47 52.6(15) 2_565 . . . ?
O49 P2 O48 O47 -127.3(15) . . . . ?
O50 P2 O48 O47 115.4(14) 2_565 . . . ?
O50 P2 O48 O47 -64.6(14) . . . . ?
O48 P2 O48 O47 -46(3) 2_565 . . . ?
O47 P2 O48 O49 127.3(15) . . . . ?
O47 P2 O48 O49 -52.7(15) 2_565 . . . ?
O49 P2 O48 O49 179.997(2) 2_565 . . . ?
O50 P2 O48 O49 -117.3(14) 2_565 . . . ?
O50 P2 O48 O49 62.7(14) . . . . ?
O48 P2 O48 O49 81(3) 2_565 . . . ?
O47 P2 O48 W7 0.1(15) . . . . ?
O47 P2 O48 W7 -179.9(15) 2_565 . . . ?
O49 P2 O48 W7 53(2) 2_565 . . . ?
O49 P2 O48 W7 -127(2) . . . . ?
O50 P2 O48 W7 115.4(19) 2_565 . . . ?
O50 P2 O48 W7 -64.6(19) . . . . ?
O48 P2 O48 W7 -46(3) 2_565 . . . ?
O47 P2 O48 W8 129.6(19) . . . . ?
O47 P2 O48 W8 -50.4(19) 2_565 . . . ?
O49 P2 O48 W8 -177.8(14) 2_565 . . . ?
O49 P2 O48 W8 2.2(14) . . . . ?
O50 P2 O48 W8 -115.1(17) 2_565 . . . ?
O50 P2 O48 W8 64.9(17) . . . . ?
O48 P2 O48 W8 83(3) 2_565 . . . ?
O47 P2 O48 W12 -117.6(17) . . . 2_565 ?
O47 P2 O48 W12 62.4(17) 2_565 . . 2_565 ?
O49 P2 O48 W12 -64.9(16) 2_565 . . 2_565 ?
O49 P2 O48 W12 115.1(16) . . . 2_565 ?
O50 P2 O48 W12 -2.2(13) 2_565 . . 2_565 ?
O50 P2 O48 W12 177.8(13) . . . 2_565 ?
O48 P2 O48 W12 -164(3) 2_565 . . 2_565 ?
O49 O47 O48 P2 -44.7(13) 2_565 . . . ?
O50 O47 O48 P2 50.8(11) . . . . ?
W11 O47 O48 P2 -117(2) 2_565 . . . ?
P2 O47 O48 O49 -39.5(11) . . . . ?
O49 O47 O48 O49 -84.1(18) 2_565 . . . ?
O50 O47 O48 O49 11.3(16) . . . . ?
W11 O47 O48 O49 -156.1(18) 2_565 . . . ?
P2 O47 O48 W7 -179.9(12) . . . . ?
O49 O47 O48 W7 135.4(15) 2_565 . . . ?
O50 O47 O48 W7 -129.1(13) . . . . ?
W11 O47 O48 W7 63.4(18) 2_565 . . . ?
P2 O47 O48 W8 -100(2) . . . . ?
O49 O47 O48 W8 -144(2) 2_565 . . . ?
O50 O47 O48 W8 -49(3) . . . . ?
W11 O47 O48 W8 143.6(17) 2_565 . . . ?
P2 O47 O48 W12 98.6(17) . . . 2_565 ?
O49 O47 O48 W12 54(2) 2_565 . . 2_565 ?
O50 O47 O48 W12 149.4(17) . . . 2_565 ?
W11 O47 O48 W12 -18(3) 2_565 . . 2_565 ?
O29 W7 O48 P2 179.3(16) . . . . ?
O30 W7 O48 P2 48.2(18) . . . . ?
O43 W7 O48 P2 -124(2) 2_565 . . . ?
O45 W7 O48 P2 -38.5(18) 2_565 . . . ?
O31 W7 O48 P2 135(2) . . . . ?
O29 W7 O48 O47 179(2) . . . . ?
O30 W7 O48 O47 48.3(12) . . . . ?
O43 W7 O48 O47 -124.1(14) 2_565 . . . ?
O45 W7 O48 O47 -38.4(12) 2_565 . . . ?
O31 W7 O48 O47 134.7(15) . . . . ?
O29 W7 O48 O49 106(3) . . . . ?
O30 W7 O48 O49 -25(2) . . . . ?
O43 W7 O48 O49 163(3) 2_565 . . . ?
O45 W7 O48 O49 -112(2) 2_565 . . . ?
O31 W7 O48 O49 61(2) . . . . ?
O29 W7 O48 W8 40(3) . . . . ?
O30 W7 O48 W8 -91.6(9) . . . . ?
O43 W7 O48 W8 96.1(10) 2_565 . . . ?
O45 W7 O48 W8 -178.2(8) 2_565 . . . ?
O31 W7 O48 W8 -5.1(7) . . . . ?
O29 W7 O48 W12 -52(3) . . . 2_565 ?
O30 W7 O48 W12 176.6(8) . . . 2_565 ?
O43 W7 O48 W12 4.3(7) 2_565 . . 2_565 ?
O45 W7 O48 W12 90.0(8) 2_565 . . 2_565 ?
O31 W7 O48 W12 -96.9(10) . . . 2_565 ?
O33 W8 O48 P2 178.1(17) . . . . ?
O40 W8 O48 P2 122.8(18) 2_565 . . . ?
O32 W8 O48 P2 -50.0(16) . . . . ?
O31 W8 O48 P2 -136.3(19) . . . . ?
O34 W8 O48 P2 36.2(16) . . . . ?
O49 W8 O48 P2 -1.9(12) . . . . ?
O33 W8 O48 O47 -113(3) . . . . ?
O40 W8 O48 O47 -168(3) 2_565 . . . ?
O32 W8 O48 O47 19(3) . . . . ?
O31 W8 O48 O47 -67(2) . . . . ?
O34 W8 O48 O47 105(2) . . . . ?
O49 W8 O48 O47 67(3) . . . . ?
O33 W8 O48 O49 180(2) . . . . ?
O40 W8 O48 O49 124.7(14) 2_565 . . . ?
O32 W8 O48 O49 -48.1(12) . . . . ?
O31 W8 O48 O49 -134.5(14) . . . . ?
O34 W8 O48 O49 38.0(12) . . . . ?
O33 W8 O48 W7 -40(3) . . . . ?
O40 W8 O48 W7 -95.5(11) 2_565 . . . ?
O32 W8 O48 W7 91.6(9) . . . . ?
O31 W8 O48 W7 5.3(7) . . . . ?
O34 W8 O48 W7 177.8(8) . . . . ?
O49 W8 O48 W7 139.7(16) . . . . ?
O33 W8 O48 W12 53(3) . . . 2_565 ?
O40 W8 O48 W12 -2.6(7) 2_565 . . 2_565 ?
O32 W8 O48 W12 -175.5(8) . . . 2_565 ?
O31 W8 O48 W12 98.2(10) . . . 2_565 ?
O34 W8 O48 W12 -89.3(8) . . . 2_565 ?
O49 W8 O48 W12 -127.4(14) . . . 2_565 ?
O47 P2 O49 O47 180.0 . . . 2_565 ?
O49 P2 O49 O47 168(6) 2_565 . . 2_565 ?
O50 P2 O49 O47 -59.2(16) 2_565 . . 2_565 ?
O50 P2 O49 O47 120.8(16) . . . 2_565 ?
O48 P2 O49 O47 54.0(15) 2_565 . . 2_565 ?
O48 P2 O49 O47 -126.0(15) . . . 2_565 ?
O47 P2 O49 O48 -54.0(15) . . . . ?
O47 P2 O49 O48 126.0(15) 2_565 . . . ?
O49 P2 O49 O48 -66(6) 2_565 . . . ?
O50 P2 O49 O48 66.8(15) 2_565 . . . ?
O50 P2 O49 O48 -113.2(15) . . . . ?
O48 P2 O49 O48 180.002(2) 2_565 . . . ?
O47 P2 O49 O50 59.2(16) . . . . ?
O47 P2 O49 O50 -120.8(16) 2_565 . . . ?
O49 P2 O49 O50 47(6) 2_565 . . . ?
O50 P2 O49 O50 180.0 2_565 . . . ?
O48 P2 O49 O50 -66.8(15) 2_565 . . . ?
O48 P2 O49 O50 113.2(15) . . . . ?
O47 P2 O49 W11 179.6(14) . . . . ?
O47 P2 O49 W11 -0.4(14) 2_565 . . . ?
O49 P2 O49 W11 167(6) 2_565 . . . ?
O50 P2 O49 W11 -60(2) 2_565 . . . ?
O50 P2 O49 W11 120(2) . . . . ?
O48 P2 O49 W11 54(2) 2_565 . . . ?
O48 P2 O49 W11 -126(2) . . . . ?
O47 P2 O49 W8 -56.2(18) . . . . ?
O47 P2 O49 W8 123.8(18) 2_565 . . . ?
O49 P2 O49 W8 -69(6) 2_565 . . . ?
O50 P2 O49 W8 64.7(18) 2_565 . . . ?
O50 P2 O49 W8 -115.3(18) . . . . ?
O48 P2 O49 W8 177.8(13) 2_565 . . . ?
O48 P2 O49 W8 -2.2(13) . . . . ?
O47 P2 O49 W10 60.3(19) . . . . ?
O47 P2 O49 W10 -119.7(19) 2_565 . . . ?
O49 P2 O49 W10 48(6) 2_565 . . . ?
O50 P2 O49 W10 -178.8(14) 2_565 . . . ?
O50 P2 O49 W10 1.2(14) . . . . ?
O48 P2 O49 W10 -65.7(18) 2_565 . . . ?
O48 P2 O49 W10 114.3(18) . . . . ?
O47 O48 O49 P2 38.8(11) . . . . ?
W7 O48 O49 P2 106(2) . . . . ?
W8 O48 O49 P2 -178.1(12) . . . . ?
W12 O48 O49 P2 -100.6(17) 2_565 . . . ?
P2 O48 O49 O47 41.9(12) . . . 2_565 ?
O47 O48 O49 O47 80.8(17) . . . 2_565 ?
W7 O48 O49 O47 148(2) . . . 2_565 ?
W8 O48 O49 O47 -136.1(14) . . . 2_565 ?
W12 O48 O49 O47 -59(2) 2_565 . . 2_565 ?
P2 O48 O49 O50 -50.3(12) . . . . ?
O47 O48 O49 O50 -11.4(16) . . . . ?
W7 O48 O49 O50 56(3) . . . . ?
W8 O48 O49 O50 131.7(14) . . . . ?
W12 O48 O49 O50 -150.9(16) 2_565 . . . ?
P2 O48 O49 W11 110(2) . . . . ?
O47 O48 O49 W11 149(2) . . . . ?
W7 O48 O49 W11 -143.8(17) . . . . ?
W8 O48 O49 W11 -68(2) . . . . ?
W12 O48 O49 W11 9(3) 2_565 . . . ?
P2 O48 O49 W8 178.1(12) . . . . ?
O47 O48 O49 W8 -143.1(14) . . . . ?
W7 O48 O49 W8 -76(2) . . . . ?
W12 O48 O49 W8 77.4(15) 2_565 . . . ?
P2 O48 O49 W10 -108.1(16) . . . . ?
O47 O48 O49 W10 -69.3(19) . . . . ?
W7 O48 O49 W10 -2(3) . . . . ?
W8 O48 O49 W10 73.8(15) . . . . ?
W12 O48 O49 W10 151.3(11) 2_565 . . . ?
O46 W11 O49 P2 178.0(17) . . . . ?
O34 W11 O49 P2 133(2) . . . . ?
O45 W11 O49 P2 -41.3(18) . . . . ?
O37 W11 O49 P2 44.5(18) 2_565 . . . ?
O44 W11 O49 P2 -128(2) . . . . ?
O47 W11 O49 P2 0.4(12) 2_565 . . . ?
O46 W11 O49 O47 178(2) . . . 2_565 ?
O34 W11 O49 O47 132.3(14) . . . 2_565 ?
O45 W11 O49 O47 -41.6(13) . . . 2_565 ?
O37 W11 O49 O47 44.2(13) 2_565 . . 2_565 ?
O44 W11 O49 O47 -128.7(14) . . . 2_565 ?
O46 W11 O49 O48 100(3) . . . . ?
O34 W11 O49 O48 55(2) . . . . ?
O45 W11 O49 O48 -119(2) . . . . ?
O37 W11 O49 O48 -33(2) 2_565 . . . ?
O44 W11 O49 O48 154(2) . . . . ?
O47 W11 O49 O48 -78(2) 2_565 . . . ?
O46 W11 O49 O50 -107(3) . . . . ?
O34 W11 O49 O50 -152(2) . . . . ?
O45 W11 O49 O50 34(2) . . . . ?
O37 W11 O49 O50 119(2) 2_565 . . . ?
O44 W11 O49 O50 -53(2) . . . . ?
O47 W11 O49 O50 75(2) 2_565 . . . ?
O46 W11 O49 W8 41(3) . . . . ?
O34 W11 O49 W8 -4.3(6) . . . . ?
O45 W11 O49 W8 -178.3(7) . . . . ?
O37 W11 O49 W8 -92.5(8) 2_565 . . . ?
O44 W11 O49 W8 94.7(9) . . . . ?
O47 W11 O49 W8 -136.6(15) 2_565 . . . ?
O46 W11 O49 W10 -50(3) . . . . ?
O34 W11 O49 W10 -95.2(9) . . . . ?
O45 W11 O49 W10 90.8(8) . . . . ?
O37 W11 O49 W10 176.6(8) 2_565 . . . ?
O44 W11 O49 W10 3.7(7) . . . . ?
O47 W11 O49 W10 132.5(15) 2_565 . . . ?
O33 W8 O49 P2 -178.0(15) . . . . ?
O40 W8 O49 P2 -45.9(16) 2_565 . . . ?
O32 W8 O49 P2 126.1(18) . . . . ?
O31 W8 O49 P2 41.3(16) . . . . ?
O34 W8 O49 P2 -133.7(18) . . . . ?
O48 W8 O49 P2 2.0(12) . . . . ?
O33 W8 O49 O47 -105(3) . . . 2_565 ?
O40 W8 O49 O47 27(2) 2_565 . . 2_565 ?
O32 W8 O49 O47 -161(2) . . . 2_565 ?
O31 W8 O49 O47 114(2) . . . 2_565 ?
O34 W8 O49 O47 -61(2) . . . 2_565 ?
O48 W8 O49 O47 75(2) . . . 2_565 ?
O33 W8 O49 O48 -180.0(19) . . . . ?
O40 W8 O49 O48 -47.9(12) 2_565 . . . ?
O32 W8 O49 O48 124.1(14) . . . . ?
O31 W8 O49 O48 39.3(12) . . . . ?
O34 W8 O49 O48 -135.7(14) . . . . ?
O33 W8 O49 O50 110(2) . . . . ?
O40 W8 O49 O50 -117.6(19) 2_565 . . . ?
O32 W8 O49 O50 54.4(18) . . . . ?
O31 W8 O49 O50 -30.5(19) . . . . ?
O34 W8 O49 O50 155(2) . . . . ?
O48 W8 O49 O50 -70(2) . . . . ?
O33 W8 O49 W11 -40(2) . . . . ?
O40 W8 O49 W11 92.1(8) 2_565 . . . ?
O32 W8 O49 W11 -95.9(10) . . . . ?
O31 W8 O49 W11 179.3(8) . . . . ?
O34 W8 O49 W11 4.2(6) . . . . ?
O48 W8 O49 W11 140.0(15) . . . . ?
O33 W8 O49 W10 52(2) . . . . ?
O40 W8 O49 W10 -176.3(7) 2_565 . . . ?
O32 W8 O49 W10 -4.3(7) . . . . ?
O31 W8 O49 W10 -89.2(8) . . . . ?
O34 W8 O49 W10 95.8(9) . . . . ?
O48 W8 O49 W10 -128.5(14) . . . . ?
O36 W10 O49 P2 -179.2(15) . . . . ?
O35 W10 O49 P2 -42.7(17) . . . . ?
O42 W10 O49 P2 44.5(17) . . . . ?
O32 W10 O49 P2 -128.1(19) . . . . ?
O44 W10 O49 P2 131.3(19) . . . . ?
O50 W10 O49 P2 -1.1(13) . . . . ?
O36 W10 O49 O47 111(3) . . . 2_565 ?
O35 W10 O49 O47 -112.0(19) . . . 2_565 ?
O42 W10 O49 O47 -24.8(19) . . . 2_565 ?
O32 W10 O49 O47 163(2) . . . 2_565 ?
O44 W10 O49 O47 62.0(18) . . . 2_565 ?
O50 W10 O49 O47 -70(2) . . . 2_565 ?
O36 W10 O49 O48 -109(2) . . . . ?
O35 W10 O49 O48 27.4(19) . . . . ?
O42 W10 O49 O48 114.6(18) . . . . ?
O32 W10 O49 O48 -58.0(18) . . . . ?
O44 W10 O49 O48 -159(2) . . . . ?
O50 W10 O49 O48 69.0(19) . . . . ?
O36 W10 O49 O50 -178(2) . . . . ?
O35 W10 O49 O50 -41.7(13) . . . . ?
O42 W10 O49 O50 45.6(13) . . . . ?
O32 W10 O49 O50 -127.1(14) . . . . ?
O44 W10 O49 O50 132.4(14) . . . . ?
O36 W10 O49 W11 46(3) . . . . ?
O35 W10 O49 W11 -177.8(8) . . . . ?
O42 W10 O49 W11 -90.6(8) . . . . ?
O32 W10 O49 W11 96.8(9) . . . . ?
O44 W10 O49 W11 -3.8(7) . . . . ?
O50 W10 O49 W11 -136.1(15) . . . . ?
O36 W10 O49 W8 -47(2) . . . . ?
O35 W10 O49 W8 89.7(8) . . . . ?
O42 W10 O49 W8 176.9(7) . . . . ?
O32 W10 O49 W8 4.3(7) . . . . ?
O44 W10 O49 W8 -96.3(8) . . . . ?
O50 W10 O49 W8 131.4(15) . . . . ?
O47 P2 O50 O49 -124.4(15) . . . . ?
O47 P2 O50 O49 55.6(15) 2_565 . . . ?
O49 P2 O50 O49 180.0 2_565 . . . ?
O50 P2 O50 O49 -81(5) 2_565 . . . ?
O48 P2 O50 O49 117.7(15) 2_565 . . . ?
O48 P2 O50 O49 -62.3(15) . . . . ?
O47 P2 O50 O47 180.000(2) 2_565 . . . ?
O49 P2 O50 O47 -55.6(15) 2_565 . . . ?
O49 P2 O50 O47 124.4(15) . . . . ?
O50 P2 O50 O47 43(5) 2_565 . . . ?
O48 P2 O50 O47 -117.9(14) 2_565 . . . ?
O48 P2 O50 O47 62.1(14) . . . . ?
O47 P2 O50 W10 -125.7(19) . . . . ?
O47 P2 O50 W10 54.3(19) 2_565 . . . ?
O49 P2 O50 W10 178.7(15) 2_565 . . . ?
O49 P2 O50 W10 -1.3(15) . . . . ?
O50 P2 O50 W10 -82(5) 2_565 . . . ?
O48 P2 O50 W10 116.4(18) 2_565 . . . ?
O48 P2 O50 W10 -63.6(18) . . . . ?
O47 P2 O50 W9 0.8(14) . . . . ?
O47 P2 O50 W9 -179.2(14) 2_565 . . . ?
O49 P2 O50 W9 -54.8(19) 2_565 . . . ?
O49 P2 O50 W9 125.2(19) . . . . ?
O50 P2 O50 W9 44(5) 2_565 . . . ?
O48 P2 O50 W9 -117.2(17) 2_565 . . . ?
O48 P2 O50 W9 62.8(17) . . . . ?
O47 P2 O50 W12 115.7(16) . . . . ?
O47 P2 O50 W12 -64.3(16) 2_565 . . . ?
O49 P2 O50 W12 60.1(17) 2_565 . . . ?
O49 P2 O50 W12 -119.9(17) . . . . ?
O50 P2 O50 W12 159(5) 2_565 . . . ?
O48 P2 O50 W12 -2.3(13) 2_565 . . . ?
O48 P2 O50 W12 177.7(13) . . . . ?
O47 O49 O50 P2 -45.0(12) 2_565 . . . ?
O48 O49 O50 P2 50.7(12) . . . . ?
W11 O49 O50 P2 -111(2) . . . . ?
W8 O49 O50 P2 110.6(19) . . . . ?
W10 O49 O50 P2 -178.9(13) . . . . ?
P2 O49 O50 O47 -39.7(11) . . . . ?
O47 O49 O50 O47 -84.7(17) 2_565 . . . ?
O48 O49 O50 O47 11.0(16) . . . . ?
W11 O49 O50 O47 -150.6(18) . . . . ?
W8 O49 O50 O47 71(2) . . . . ?
W10 O49 O50 O47 141.4(14) . . . . ?
P2 O49 O50 W10 178.9(13) . . . . ?
O47 O49 O50 W10 134.0(15) 2_565 . . . ?
O48 O49 O50 W10 -130.4(14) . . . . ?
W11 O49 O50 W10 68.0(17) . . . . ?
W8 O49 O50 W10 -70.5(16) . . . . ?
P2 O49 O50 W9 -102(2) . . . . ?
O47 O49 O50 W9 -147(2) 2_565 . . . ?
O48 O49 O50 W9 -52(2) . . . . ?
W11 O49 O50 W9 146.7(15) . . . . ?
W8 O49 O50 W9 8(3) . . . . ?
W10 O49 O50 W9 79(2) . . . . ?
P2 O49 O50 W12 99.8(19) . . . . ?
O47 O49 O50 W12 55(2) 2_565 . . . ?
O48 O49 O50 W12 150.5(18) . . . . ?
W11 O49 O50 W12 -11(3) . . . . ?
W8 O49 O50 W12 -149.6(13) . . . . ?
W10 O49 O50 W12 -79.1(17) . . . . ?
O49 O47 O50 P2 46.6(12) 2_565 . . . ?
O48 O47 O50 P2 -52.6(11) . . . . ?
W11 O47 O50 P2 115.1(19) 2_565 . . . ?
P2 O47 O50 O49 41.3(11) . . . . ?
O49 O47 O50 O49 87.9(17) 2_565 . . . ?
O48 O47 O50 O49 -11.3(16) . . . . ?
W11 O47 O50 O49 156.4(17) 2_565 . . . ?
P2 O47 O50 W10 103(2) . . . . ?
O49 O47 O50 W10 149.6(19) 2_565 . . . ?
O48 O47 O50 W10 50(2) . . . . ?
W11 O47 O50 W10 -141.9(15) 2_565 . . . ?
P2 O47 O50 W9 -179.3(12) . . . . ?
O49 O47 O50 W9 -132.7(13) 2_565 . . . ?
O48 O47 O50 W9 128.1(13) . . . . ?
W11 O47 O50 W9 -64.2(16) 2_565 . . . ?
P2 O47 O50 W12 -100.1(17) . . . . ?
O49 O47 O50 W12 -54(2) 2_565 . . . ?
O48 O47 O50 W12 -152.7(16) . . . . ?
W11 O47 O50 W12 15(3) 2_565 . . . ?
O36 W10 O50 P2 179.1(16) . . . . ?
O35 W10 O50 P2 133(2) . . . . ?
O42 W10 O50 P2 -126.5(19) . . . . ?
O32 W10 O50 P2 46.4(17) . . . . ?
O44 W10 O50 P2 -40.9(17) . . . . ?
O49 W10 O50 P2 1.1(13) . . . . ?
O36 W10 O50 O49 178(2) . . . . ?
O35 W10 O50 O49 132.2(15) . . . . ?
O42 W10 O50 O49 -127.5(14) . . . . ?
O32 W10 O50 O49 45.3(12) . . . . ?
O44 W10 O50 O49 -42.0(13) . . . . ?
O36 W10 O50 O47 111(3) . . . . ?
O35 W10 O50 O47 65(2) . . . . ?
O42 W10 O50 O47 165(2) . . . . ?
O32 W10 O50 O47 -22(2) . . . . ?
O44 W10 O50 O47 -109(2) . . . . ?
O49 W10 O50 O47 -67(2) . . . . ?
O36 W10 O50 W9 42(3) . . . . ?
O35 W10 O50 W9 -4.3(8) . . . . ?
O42 W10 O50 W9 95.9(10) . . . . ?
O32 W10 O50 W9 -91.2(8) . . . . ?
O44 W10 O50 W9 -178.5(8) . . . . ?
O49 W10 O50 W9 -136.5(15) . . . . ?
O36 W10 O50 W12 -51(3) . . . . ?
O35 W10 O50 W12 -96.7(10) . . . . ?
O42 W10 O50 W12 3.5(7) . . . . ?
O32 W10 O50 W12 176.4(8) . . . . ?
O44 W10 O50 W12 89.1(8) . . . . ?
O49 W10 O50 W12 131.1(15) . . . . ?
O38 W9 O50 P2 -179.7(15) . . . . ?
O37 W9 O50 P2 38.2(17) . . . . ?
O35 W9 O50 P2 -134.8(19) . . . . ?
O30 W9 O50 P2 -48.0(16) . . . . ?
O39 W9 O50 P2 125.4(18) . . . . ?
O38 W9 O50 O49 -111(3) . . . . ?
O37 W9 O50 O49 107(2) . . . . ?
O35 W9 O50 O49 -66(2) . . . . ?
O30 W9 O50 O49 21(2) . . . . ?
O39 W9 O50 O49 -166(3) . . . . ?
O38 W9 O50 O47 -179.1(18) . . . . ?
O37 W9 O50 O47 38.8(12) . . . . ?
O35 W9 O50 O47 -134.2(14) . . . . ?
O30 W9 O50 O47 -47.3(12) . . . . ?
O39 W9 O50 O47 126.0(13) . . . . ?
O38 W9 O50 W10 -41(2) . . . . ?
O37 W9 O50 W10 177.2(8) . . . . ?
O35 W9 O50 W10 4.3(8) . . . . ?
O30 W9 O50 W10 91.1(8) . . . . ?
O39 W9 O50 W10 -95.6(10) . . . . ?
O38 W9 O50 W12 53(2) . . . . ?
O37 W9 O50 W12 -89.6(8) . . . . ?
O35 W9 O50 W12 97.5(10) . . . . ?
O30 W9 O50 W12 -175.7(8) . . . . ?
O39 W9 O50 W12 -2.3(7) . . . . ?
O41 W12 O50 P2 -179.5(12) . . . . ?
O39 W12 O50 P2 -128.2(17) . . . . ?
O42 W12 O50 P2 130.8(17) . . . . ?
O43 W12 O50 P2 45.5(15) . . . . ?
O40 W12 O50 P2 -41.4(15) . . . . ?
O48 W12 O50 P2 1.9(11) 2_565 . . . ?
O41 W12 O50 O49 116(2) . . . . ?
O39 W12 O50 O49 167(2) . . . . ?
O42 W12 O50 O49 66(2) . . . . ?
O43 W12 O50 O49 -19(2) . . . . ?
O40 W12 O50 O49 -106(2) . . . . ?
O48 W12 O50 O49 -63(2) 2_565 . . . ?
O41 W12 O50 O47 -119(2) . . . . ?
O39 W12 O50 O47 -67.3(17) . . . . ?
O42 W12 O50 O47 -168(2) . . . . ?
O43 W12 O50 O47 106.4(17) . . . . ?
O40 W12 O50 O47 19.6(18) . . . . ?
O48 W12 O50 O47 62.8(18) 2_565 . . . ?
O41 W12 O50 W10 46(2) . . . . ?
O39 W12 O50 W10 97.3(10) . . . . ?
O42 W12 O50 W10 -3.7(7) . . . . ?
O43 W12 O50 W10 -89.0(8) . . . . ?
O40 W12 O50 W10 -175.9(7) . . . . ?
O48 W12 O50 W10 -132.6(13) 2_565 . . . ?
O41 W12 O50 W9 -49(2) . . . . ?
O39 W12 O50 W9 2.5(7) . . . . ?
O42 W12 O50 W9 -98.5(10) . . . . ?
O43 W12 O50 W9 176.2(8) . . . . ?
O40 W12 O50 W9 89.3(8) . . . . ?
O48 W12 O50 W9 132.6(14) 2_565 . . . ?
Gd1 O23 C1 N1 -162(5) . . . . ?
Gd1 O23 C1 C2 14(9) . . . . ?
C5 N1 C1 O23 -7(6) . . . . ?
C4 N1 C1 O23 -178(3) . . . . ?
C5 N1 C1 C2 176(3) . . . . ?
C4 N1 C1 C2 5(4) . . . . ?
O23 C1 C2 C3 175(3) . . . . ?
N1 C1 C2 C3 -8(4) . . . . ?
C1 C2 C3 C4 7(4) . . . . ?
C1 N1 C4 C3 -1(4) . . . . ?
C5 N1 C4 C3 -173(3) . . . . ?
C2 C3 C4 N1 -3(3) . . . . ?
Gd1 O24 C6 N2 146(3) . . . . ?
Gd1 O24 C6 C7 -28(6) . . . . ?
C10 N2 C6 O24 -3(4) . . . . ?
C9 N2 C6 O24 -174(3) . . . . ?
C10 N2 C6 C7 171(2) . . . . ?
C9 N2 C6 C7 1(3) . . . . ?
O24 C6 C7 C8 -173(3) . . . . ?
N2 C6 C7 C8 13(3) . . . . ?
C6 C7 C8 C9 -20(3) . . . . ?
C6 N2 C9 C8 -14(3) . . . . ?
C10 N2 C9 C8 175(2) . . . . ?
C7 C8 C9 N2 21(3) . . . . ?
Gd1 O25 C11 N3 103(100) . . . . ?
Gd1 O25 C11 C12 -73(100) . . . . ?
C14 N3 C11 O25 -178(3) . . . . ?
C15 N3 C11 O25 0(4) . . . . ?
C14 N3 C11 C12 -1(3) . . . . ?
C15 N3 C11 C12 177(2) . . . . ?
O25 C11 C12 C13 168(3) . . . . ?
N3 C11 C12 C13 -9(3) . . . . ?
C11 C12 C13 C14 16(3) . . . . ?
C11 N3 C14 C13 12(3) . . . . ?
C15 N3 C14 C13 -167(2) . . . . ?
C12 C13 C14 N3 -16(3) . . . . ?
Gd1 O26 C16 N4 174(3) . . . . ?
Gd1 O26 C16 C17 -6(6) . . . . ?
C20 N4 C16 O26 -2(5) . . . . ?
C19 N4 C16 O26 -177(3) . . . . ?
C20 N4 C16 C17 178(2) . . . . ?
C19 N4 C16 C17 3(3) . . . . ?
O26 C16 C17 C18 168(3) . . . . ?
N4 C16 C17 C18 -12(3) . . . . ?
C16 C17 C18 C19 16(3) . . . . ?
C16 N4 C19 C18 6(3) . . . . ?
C20 N4 C19 C18 -169(3) . . . . ?
C17 C18 C19 N4 -14(3) . . . . ?
Gd1 O27 C21 N5 149(3) . . . . ?
Gd1 O27 C21 C22 -29(6) . . . . ?
O27 C21 C22 C23 168(3) . . . . ?
N5 C21 C22 C23 -11(3) . . . . ?
C21 C22 C23 C24 19(3) . . . . ?
C22 C23 C24 N5 -19(3) . . . . ?
O27 C21 N5 C24 -180(3) . . . . ?
C22 C21 N5 C24 -1(3) . . . . ?
O27 C21 N5 C25 9(5) . . . . ?
C22 C21 N5 C25 -172(3) . . . . ?
C23 C24 N5 C21 13(4) . . . . ?
C23 C24 N5 C25 -176(3) . . . . ?
C26' O28 C26 N6 -2(6) . . . . ?
Gd1 O28 C26 N6 -111(5) . . . . ?
C26' O28 C26 C27 164(11) . . . . ?
Gd1 O28 C26 C27 55(7) . . . . ?
O28 C26 C27 C28 -172(5) . . . . ?
N6 C26 C27 C28 -3(6) . . . . ?
C26 C27 C28 C29 -10(10) . . . . ?
C27 C28 C29 N6 19(13) . . . . ?
C28 C29 N6 C30 -179(6) . . . . ?
C28 C29 N6 C26 -22(13) . . . . ?
O28 C26 N6 C29 -175(9) . . . . ?
C27 C26 N6 C29 17(9) . . . . ?
O28 C26 N6 C30 -18(9) . . . . ?
C27 C26 N6 C30 174(5) . . . . ?
C26 O28 C26' N6' -11(6) . . . . ?
Gd1 O28 C26' N6' 103(5) . . . . ?
C26 O28 C26' C27' 161(11) . . . . ?
Gd1 O28 C26' C27' -85(5) . . . . ?
O28 C26' C27' C28' 171(5) . . . . ?
N6' C26' C27' C28' -16(5) . . . . ?
C26' C27' C28' C29' 26(6) . . . . ?
C27' C28' C29' N6' -27(7) . . . . ?
C28' C29' N6' C30' -158(7) . . . . ?
C28' C29' N6' C26' 14(6) . . . . ?
O28 C26' N6' C29' 175(5) . . . . ?
C27' C26' N6' C29' 2(6) . . . . ?
O28 C26' N6' C30' -13(9) . . . . ?
C27' C26' N6' C30' 174(7) . . . . ?
